data_1514775
loop_
_publ_author_name
'Wu, Mingyan'
'Jiang, Feilong'
'Kong, Xiangjian'
'Yuan, Daqiang'
'Long, Lasheng'
'Al-Thabaiti, Shaeel A.'
'Hong, Maochun'

_publ_section_title
;
 Two polymeric 36-metal pure lanthanide nanosize clusters
;
_journal_issue 8
_journal_name_full 'Chemical Science'
_journal_page_first 3104
_journal_paper_doi 10.1039/c3sc50887k
_journal_volume 4
_journal_year 2013
_chemical_formula_sum 'C216 H289 Cl2 Dy36 N51 O193'
_chemical_formula_weight 12608.88
_chemical_name_systematic
;
?
;
_space_group_IT_number 2
_symmetry_cell_setting triclinic
_symmetry_space_group_name_Hall '-P 1'
_symmetry_space_group_name_H-M 'P -1'
_atom_sites_solution_hydrogens geom
_atom_sites_solution_primary direct
_atom_sites_solution_secondary difmap
_audit_creation_method SHELXL-97
_cell_angle_alpha 94.32
_cell_angle_beta 115.373(2)
_cell_angle_gamma 115.6390(10)
_cell_formula_units_Z 1
_cell_length_a 21.545(4)
_cell_length_b 22.886(5)
_cell_length_c 23.170(4)
_cell_measurement_reflns_used 26269
_cell_measurement_temperature 123(2)
_cell_measurement_theta_max 27.5165
_cell_measurement_theta_min 2.0066
_cell_volume 8817(3)
_computing_cell_refinement 'CrystalClear (Rigaku Inc., 2007)'
_computing_data_collection 'CrystalClear (Rigaku Inc., 2007)'
_computing_data_reduction 'CrystalClear (Rigaku Inc., 2007)'
_computing_structure_refinement 'SHELXL-97 (Sheldrick, 1997)'
_computing_structure_solution 'SHELXS-97 (Sheldrick, 1990)'
_diffrn_ambient_temperature 123(2)
_diffrn_detector_area_resol_mean 28.5714
_diffrn_measured_fraction_theta_full 0.992
_diffrn_measured_fraction_theta_max 0.992
_diffrn_measurement_device_type 'Mercury2 (1x1 bin mode)'
_diffrn_measurement_method CCD_Profile_fitting
_diffrn_radiation_monochromator graphite
_diffrn_radiation_source 'fine-focus sealed tube'
_diffrn_radiation_type MoK\a
_diffrn_radiation_wavelength 0.71073
_diffrn_reflns_av_R_equivalents 0.1222
_diffrn_reflns_av_sigmaI/netI 0.1139
_diffrn_reflns_limit_h_max 26
_diffrn_reflns_limit_h_min -26
_diffrn_reflns_limit_k_max 28
_diffrn_reflns_limit_k_min -28
_diffrn_reflns_limit_l_max 28
_diffrn_reflns_limit_l_min -28
_diffrn_reflns_number 97598
_diffrn_reflns_theta_full 26.00
_diffrn_reflns_theta_max 26.00
_diffrn_reflns_theta_min 2.01
_exptl_absorpt_coefficient_mu 7.641
_exptl_absorpt_correction_T_max 1.0000
_exptl_absorpt_correction_T_min 0.6235
_exptl_absorpt_correction_type multi-scan
_exptl_absorpt_process_details 'CrystalClear (Rigaku Inc., 2007)'
_exptl_crystal_colour Colorless
_exptl_crystal_density_diffrn 2.375
_exptl_crystal_density_method 'not measured'
_exptl_crystal_description Prism
_exptl_crystal_F_000 5896
_exptl_crystal_size_max 0.16
_exptl_crystal_size_mid 0.12
_exptl_crystal_size_min 0.08
_refine_diff_density_max 4.101
_refine_diff_density_min -3.611
_refine_diff_density_rms 0.663
_refine_ls_extinction_method none
_refine_ls_goodness_of_fit_ref 1.066
_refine_ls_hydrogen_treatment constr
_refine_ls_matrix_type full
_refine_ls_number_parameters 1894
_refine_ls_number_reflns 34416
_refine_ls_number_restraints 187
_refine_ls_restrained_S_all 1.067
_refine_ls_R_factor_all 0.0548
_refine_ls_R_factor_gt 0.0422
_refine_ls_shift/su_max 0.001
_refine_ls_shift/su_mean 0.000
_refine_ls_structure_factor_coef Fsqd
_refine_ls_weighting_details 'calc w=1/[\s^2^(Fo^2^)+(0.1141P)^2^+0.0000P] where P=(Fo^2^+2Fc^2^)/3'
_refine_ls_weighting_scheme calc
_refine_ls_wR_factor_gt 0.1232
_refine_ls_wR_factor_ref 0.1690
_reflns_number_gt 29020
_reflns_number_total 34416
_reflns_threshold_expression >2sigma(I)
_cod_data_source_file c3sc50887k.txt
_cod_data_source_block 2
_cod_depositor_comments
;
The following automatic conversions were performed:

'_exptl_absorpt_correction_type' value 'Multi-scan' changed to
'multi-scan' according to
/usr/data/users/saulius/automatic-downloads/retrospective/RSC/lib/dictionaries/cif_core.dic
dictionary named 'cif_core.dic' version 2.4.2 from 2011-04-26.

Automatic conversion script
Id: cif_fix_values 2281 2013-09-26 08:29:07Z andrius 
;
_cod_original_cell_volume 8816(3)
_cod_original_sg_symbol_H-M P-1
_cod_database_code 1514775

loop_
_symmetry_equiv_pos_as_xyz
'x, y, z'
'-x, -y, -z'

loop_
_atom_site_label
_atom_site_type_symbol
_atom_site_fract_x
_atom_site_fract_y
_atom_site_fract_z
_atom_site_U_iso_or_equiv
_atom_site_adp_type
_atom_site_occupancy
_atom_site_symmetry_multiplicity
_atom_site_calc_flag
_atom_site_refinement_flags
Dy1 Dy 0.54059(3) 0.60660(2) 0.15968(2) 0.01705(10) Uani 1 1 d .
Dy2 Dy 0.39401(3) 0.55863(2) 0.22245(2) 0.01679(10) Uani 1 1 d .
Dy3 Dy 0.53845(2) 0.49242(2) 0.26884(2) 0.01482(10) Uani 1 1 d .
Dy4 Dy 0.61601(3) 0.68228(2) 0.34477(2) 0.01702(10) Uani 1 1 d .
Dy5 Dy 0.36966(3) 0.30431(2) 0.21592(2) 0.01709(10) Uani 1 1 d .
Dy6 Dy 0.18624(3) 0.26848(2) 0.23940(2) 0.01721(10) Uani 1 1 d .
Dy7 Dy 0.56697(3) 0.37325(2) 0.36647(2) 0.01844(10) Uani 1 1 d .
Dy8 Dy 0.73035(3) 0.56398(2) 0.44065(2) 0.01693(10) Uani 1 1 d .
Dy9 Dy 0.72601(2) 0.44823(2) 0.55365(2) 0.01593(10) Uani 1 1 d .
Dy10 Dy 0.68767(3) 0.37147(2) 0.68069(2) 0.01882(10) Uani 1 1 d .
Dy11 Dy 0.79524(3) 0.56084(2) 0.76014(2) 0.01780(10) Uani 1 1 d .
Dy12 Dy 0.99947(3) 0.71505(3) 0.82344(2) 0.02451(11) Uani 1 1 d .
Dy13 Dy 0.84094(2) 0.64345(2) 0.63461(2) 0.01607(10) Uani 1 1 d .
Dy14 Dy 0.80873(2) 0.75278(2) 0.51836(2) 0.01596(10) Uani 1 1 d .
Dy15 Dy 0.64614(2) 0.80039(2) 0.50017(2) 0.01488(10) Uani 1 1 d .
Dy16 Dy 0.45612(2) 0.72855(2) 0.50905(2) 0.01590(10) Uani 1 1 d .
Dy17 Dy 0.64740(3) 0.78157(2) 0.66529(2) 0.02056(11) Uani 1 1 d .
Dy18 Dy 0.61531(3) 0.91690(2) 0.59270(2) 0.01726(10) Uani 1 1 d .
Cl1 Cl 0.4302(7) 0.4845(6) 0.4115(6) 0.094(3) Uiso 0.50 1 d P
Cl12 Cl 0.5284(8) 0.5708(7) 0.4621(7) 0.099(3) Uiso 0.50 1 d P
O2 O 0.3487(7) 0.6386(6) 0.0532(5) 0.056(3) Uani 1 1 d .
O3 O 0.4137(5) 0.5840(5) 0.0839(4) 0.044(2) Uani 1 1 d .
O4 O 0.3513(5) 0.6280(5) 0.1656(4) 0.039(2) Uani 1 1 d .
O7 O 0.6618(5) 0.6243(4) 0.1623(4) 0.0325(17) Uani 1 1 d .
O8 O 0.4515(4) 0.5148(3) 0.1808(3) 0.0179(13) Uani 1 1 d .
O9 O 0.5066(5) 0.5022(4) 0.0949(4) 0.0292(16) Uani 1 1 d .
O10 O 0.1194(4) 0.3203(3) 0.1788(3) 0.0220(14) Uani 1 1 d .
O11 O 0.3323(4) 0.4611(3) 0.2566(3) 0.0225(14) Uani 1 1 d U
O12 O 0.4107(4) 0.4222(3) 0.2533(4) 0.0224(14) Uani 1 1 d .
O13 O 0.5446(4) 0.4540(4) 0.1735(3) 0.0253(15) Uani 1 1 d .
O14 O 0.2886(4) 0.3488(3) 0.2272(3) 0.0204(13) Uani 1 1 d .
O15 O 0.3536(5) 0.3435(5) 0.1139(4) 0.045(2) Uani 1 1 d .
O16 O 0.2532(5) 0.2513(5) 0.1017(4) 0.048(2) Uani 1 1 d .
O17 O 0.4292(4) 0.3337(4) 0.3384(4) 0.0360(19) Uani 1 1 d .
O20 O 0.1019(6) 0.1527(4) 0.2199(6) 0.061(3) Uani 1 1 d D
O21 O 0.3865(7) 0.2314(6) 0.1528(6) 0.072(3) Uani 1 1 d U
O22 O 0.2697(4) 0.2250(3) 0.2330(3) 0.0205(13) Uani 1 1 d .
O23 O 0.5505(7) 0.2849(9) 0.2093(6) 0.111(6) Uani 1 1 d .
O25 O 0.5044(4) 0.3780(3) 0.2566(3) 0.0163(12) Uani 1 1 d .
O26 O 0.6265(5) 0.3438(4) 0.3153(4) 0.0324(17) Uani 1 1 d .
O27 O 0.6267(5) 0.7264(4) 0.1982(4) 0.0324(17) Uani 1 1 d .
O28 O 0.5109(4) 0.6488(3) 0.2339(3) 0.0205(13) Uani 1 1 d U
O29 O 0.6178(4) 0.6039(3) 0.2694(3) 0.0188(13) Uani 1 1 d U
O30 O 0.5121(4) 0.5690(3) 0.3163(3) 0.0205(13) Uani 1 1 d .
O32 O 0.5854(4) 0.4865(3) 0.3828(3) 0.0194(13) Uani 1 1 d .
O33 O 0.5836(5) 0.7719(4) 0.3162(4) 0.0317(17) Uani 1 1 d .
O34 O 0.3198(4) 0.6550(3) 0.4230(3) 0.0192(13) Uani 1 1 d .
O35 O 0.6996(5) 0.7531(4) 0.3092(4) 0.0322(17) Uani 1 1 d .
O36 O 0.5989(5) 0.8357(4) 0.4058(3) 0.0305(17) Uani 1 1 d .
O37 O 0.3992(5) 0.7986(4) 0.4887(4) 0.0293(16) Uani 1 1 d .
O38 O 0.4946(4) 0.9060(4) 0.5136(4) 0.0372(19) Uani 1 1 d .
O40 O 0.6888(5) 0.9599(4) 0.5389(4) 0.0348(18) Uani 1 1 d .
O41 O 0.5598(6) 0.9466(4) 0.6535(5) 0.045(2) Uani 1 1 d .
O42 O 0.5475(4) 0.8211(3) 0.4942(3) 0.0208(14) Uani 1 1 d .
O43 O 0.7544(5) 0.9112(3) 0.5253(4) 0.0315(17) Uani 1 1 d .
O44 O 0.7164(5) 0.9709(4) 0.7067(4) 0.0376(19) Uani 1 1 d .
O47 O 0.6906(4) 0.8618(3) 0.6109(3) 0.0201(13) Uani 1 1 d .
O48 O 0.5527(4) 0.8156(3) 0.6150(3) 0.0196(13) Uani 1 1 d .
O49 O 0.8683(4) 0.8750(4) 0.5375(4) 0.0365(19) Uani 1 1 d .
O50 O 0.7174(6) 0.8880(5) 0.7496(4) 0.051(2) Uani 1 1 d .
O51 O 0.5774(4) 0.7273(3) 0.5489(3) 0.0178(13) Uani 1 1 d .
O52 O 0.8232(5) 0.7475(4) 0.4260(4) 0.0361(18) Uani 1 1 d .
O53 O 0.7410(4) 0.7767(4) 0.5693(3) 0.0221(14) Uani 1 1 d .
O54 O 0.5624(6) 0.7489(6) 0.7147(6) 0.062(3) Uani 1 1 d U
O55 O 0.7315(4) 0.7400(4) 0.6544(3) 0.0239(15) Uani 1 1 d .
O56 O 0.9546(4) 0.8071(4) 0.5623(4) 0.0356(18) Uani 1 1 d .
O57 O 0.9221(5) 0.8089(4) 0.6391(4) 0.0358(18) Uani 1 1 d .
O58 O 0.6848(4) 0.6445(3) 0.4358(3) 0.0206(13) Uani 1 1 d U
O59 O 0.7910(5) 0.6397(4) 0.3861(4) 0.0387(19) Uani 1 1 d .
O60 O 0.7664(4) 0.6963(3) 0.5925(3) 0.0186(13) Uani 1 1 d U
O61 O 0.8362(4) 0.6638(3) 0.5328(3) 0.0182(13) Uani 1 1 d .
O62 O 0.7172(4) 0.5478(3) 0.5414(3) 0.0181(13) Uani 1 1 d .
O63 O 0.8446(5) 0.5570(4) 0.4546(4) 0.0351(18) Uani 1 1 d .
O65 O 0.7037(4) 0.4526(3) 0.4464(3) 0.0172(13) Uani 1 1 d .
O66 O 0.5830(4) 0.3842(3) 0.4787(3) 0.0165(12) Uani 1 1 d .
O67 O 0.7624(4) 0.6226(3) 0.6864(3) 0.0183(13) Uani 1 1 d .
O68 O 0.9730(4) 0.6975(4) 0.6521(4) 0.0283(15) Uani 1 1 d U
O69 O 0.9092(4) 0.7375(3) 0.7326(3) 0.0228(14) Uani 1 1 d U
O70 O 1.0444(7) 0.8339(5) 0.8682(5) 0.068(3) Uani 1 1 d .
O72 O 1.0619(5) 0.7306(4) 0.7613(4) 0.0395(19) Uani 1 1 d U
O73 O 0.8942(4) 0.6113(3) 0.7299(3) 0.0197(13) Uani 1 1 d .
O74 O 0.7057(4) 0.4722(3) 0.6465(3) 0.0200(13) Uani 1 1 d .
O75 O 0.8380(5) 0.4376(5) 0.4724(5) 0.042(2) Uani 1 1 d .
O76 O 0.4478(4) 0.3075(4) 0.5920(3) 0.0247(15) Uani 1 1 d .
O77 O 0.5544(4) 0.3254(4) 0.5862(3) 0.0273(15) Uani 1 1 d .
O78 O 0.7988(4) 0.4011(4) 0.5437(4) 0.0287(16) Uani 1 1 d .
O79 O 0.5721(4) 0.3630(4) 0.6840(3) 0.0257(15) Uani 1 1 d .
O80 O 0.8304(6) 0.4539(6) 0.7003(6) 0.0610(14) Uani 1 1 d .
O81 O 0.7291(4) 0.4556(3) 0.7740(3) 0.0210(13) Uani 1 1 d U
O82 O 0.7116(5) 0.5260(4) 0.8815(4) 0.0373(18) Uani 1 1 d .
O83 O 0.8140(5) 0.5929(4) 0.8721(4) 0.0307(16) Uani 1 1 d .
O84 O 1.0300(8) 0.7429(7) 0.9431(6) 0.075(3) Uani 1 1 d U
O85 O 1.1430(5) 0.7737(5) 0.9015(5) 0.057(3) Uani 1 1 d .
O90 O 1.0195(6) 0.6306(6) 0.8593(6) 0.0610(14) Uani 1 1 d .
O91 O 0.8990(6) 0.5476(6) 0.8335(6) 0.0610(14) Uani 1 1 d .
O92 O 0.7989(6) 0.3575(6) 0.7185(6) 0.0610(14) Uani 1 1 d .
O93 O 0.6836(6) 0.3103(4) 0.7614(4) 0.040(2) Uani 1 1 d .
O94 O 0.6209(6) 0.2435(4) 0.6581(4) 0.042(2) Uani 1 1 d .
O97 O 0.3948(12) 0.9038(10) 0.5982(10) 0.135(6) Uiso 1 1 d .
O99 O 1.0044(8) 0.9576(6) 0.5356(6) 0.073(3) Uiso 1 1 d .
O102 O 0.487(3) 0.896(2) 0.779(2) 0.163(16) Uiso 0.50 1 d P
O103 O 1.863(3) 0.973(2) 1.043(2) 0.142(14) Uiso 0.50 1 d P
O104 O 1.2754(12) 0.7757(10) 0.9098(10) 0.132(6) Uiso 1 1 d .
O106 O 0.7091(4) 0.7762(3) 0.4440(3) 0.0174(13) Uani 1 1 d .
O120 O 1.166(3) 0.773(3) 1.038(3) 0.177(19) Uiso 0.50 1 d P
O125 O 0.0774(11) 0.0835(9) 0.1296(11) 0.220(15) Uani 1 1 d D
O128 O 0.518(2) 0.8549(17) 0.7309(18) 0.108(10) Uiso 0.50 1 d P
O131 O -0.042(5) 0.038(4) -0.032(4) 0.29(4) Uiso 0.50 1 d P
O159 O 0.078(5) 0.872(4) 0.098(4) 0.29(4) Uiso 0.50 1 d P
O153 O 1.502(3) 1.158(2) 1.112(2) 0.162(16) Uiso 0.50 1 d P
O190 O 0.585(3) 0.598(2) 0.520(2) 0.30(2) Uiso 1 1 d .
O191 O -0.025(3) 0.139(2) -0.007(2) 0.150(15) Uiso 0.50 1 d P
O4N O 0.8552(4) 0.5496(4) 0.5960(4) 0.0243(13) Uani 0.50 1 d P
O7N O 0.6688(5) 0.5054(4) 0.3249(4) 0.0317(18) Uani 0.50 1 d P
O10N O 0.6054(5) 0.2951(4) 0.4212(4) 0.0255(14) Uani 0.50 1 d P
N1 N 0.7454(5) 0.7358(5) 0.6068(5) 0.0292(19) Uani 1 1 d .
N2 N 0.5222(6) 0.3325(5) 0.6185(5) 0.0301(19) Uani 1 1 d .
N3 N 0.3442(6) 0.4117(5) 0.2471(5) 0.0296(19) Uani 1 1 d .
N4 N 0.8552(4) 0.5496(4) 0.5960(4) 0.0243(13) Uani 0.50 1 d P
N5 N 0.9179(9) 0.5558(8) 0.6038(9) 0.0243(13) Uani 0.50 1 d P
N6 N 0.9762(9) 0.5638(8) 0.6102(9) 0.0243(13) Uani 0.50 1 d P
N7 N 0.6688(5) 0.5054(4) 0.3249(4) 0.0317(18) Uani 0.50 1 d PD
N8 N 0.7152(9) 0.5017(9) 0.3101(8) 0.0317(14) Uani 0.50 1 d PD
N9 N 0.7650(12) 0.4987(13) 0.3015(13) 0.0604(18) Uani 0.50 1 d PD
N10 N 0.6054(5) 0.2951(4) 0.4212(4) 0.0255(14) Uani 0.50 1 d P
N11 N 0.6424(11) 0.2701(9) 0.4131(9) 0.0255(14) Uani 0.50 1 d P
N12 N 0.6768(11) 0.2485(9) 0.4063(9) 0.0255(14) Uani 0.50 1 d P
N13 N 0.3344(5) 0.9539(4) 0.3900(4) 0.0241(17) Uani 1 1 d U
N14 N 0.8929(8) 1.0799(7) 0.4929(7) 0.0604(18) Uani 1 1 d .
N15 N 0.6021(8) 0.9870(7) 0.3164(7) 0.0608(16) Uani 1 1 d .
N16 N 0.8794(9) 0.9346(7) 0.3263(8) 0.0693(18) Uani 1 1 d .
N17 N 0.3192(7) 0.4770(6) -0.1152(7) 0.052(3) Uani 1 1 d .
N18 N 0.8854(8) 0.6993(7) 0.2648(7) 0.0604(18) Uani 1 1 d .
N19 N 0.2658(7) 0.2929(6) -0.0916(4) 0.069(2) Uani 1 1 d D
N20 N 0.4615(5) 0.3562(4) -0.0542(4) 0.0220(17) Uani 1 1 d .
N21 N 0.0665(9) -0.0657(8) 0.2331(9) 0.105(3) Uani 1 1 d D
N22 N 0.6009(10) 0.0741(6) 0.7232(8) 0.070(4) Uani 1 1 d .
N23 N 0.9885(7) 0.4391(5) 0.9391(6) 0.068(2) Uani 1 1 d D
N24 N 0.9393(10) 0.7143(8) 1.0700(7) 0.098(6) Uani 1 1 d .
N25 N 0.7836(9) 1.0951(6) 0.8856(6) 0.098(2) Uani 1 1 d D
N26 N 1.2543(8) 0.8205(7) 0.7362(7) 0.0604(18) Uani 1 1 d .
N27 N 1.0100(7) 0.3798(6) 0.5468(7) 0.051(3) Uani 1 1 d .
N28 N 1.0153(8) 0.3777(8) 0.7616(8) 0.0735(18) Uani 1 1 d .
N29 N 1.1648(13) 0.9273(9) 0.7930(8) 0.098(2) Uani 1 1 d .
N30 N 0.7405(9) 0.3059(8) 0.1906(7) 0.067(3) Uani 1 1 d U
C1 C 0.4224(6) 0.8573(5) 0.4816(5) 0.0204(19) Uani 1 1 d .
C2 C 0.3599(6) 0.8704(5) 0.4346(5) 0.027(2) Uani 1 1 d U
C3 C 0.2836(7) 0.8196(6) 0.3904(6) 0.039(3) Uani 1 1 d .
H3 H 0.2661 0.7748 0.3910 0.047 Uiso 1 1 calc R
C4 C 0.2319(7) 0.8362(6) 0.3439(7) 0.048(3) Uani 1 1 d .
H4 H 0.1798 0.8021 0.3114 0.057 Uiso 1 1 calc R
C5 C 0.2582(7) 0.9028(6) 0.3463(7) 0.041(3) Uani 1 1 d .
H5 H 0.2222 0.9134 0.3167 0.049 Uiso 1 1 calc R
C6 C 0.3828(6) 0.9367(5) 0.4334(6) 0.030(2) Uani 1 1 d .
H6 H 0.4352 0.9712 0.4646 0.035 Uiso 1 1 calc R
C7 C 0.7411(6) 0.9604(5) 0.5272(5) 0.027(2) Uani 1 1 d .
C8 C 0.7889(7) 1.0219(5) 0.5142(6) 0.030(2) Uani 1 1 d .
C9 C 0.7701(10) 1.0727(7) 0.5103(8) 0.051(4) Uani 1 1 d .
H9 H 0.7283 1.0690 0.5157 0.062 Uiso 1 1 calc R
C10 C 0.8172(10) 1.1308(8) 0.4978(8) 0.058(4) Uani 1 1 d U
H10 H 0.8069 1.1663 0.4937 0.069 Uiso 1 1 calc R
C11 C 0.8784(13) 1.1320(8) 0.4919(12) 0.086(6) Uani 1 1 d .
H11 H 0.9121 1.1711 0.4868 0.103 Uiso 1 1 calc R
C12 C 0.8508(8) 1.0290(6) 0.5040(7) 0.042(3) Uani 1 1 d .
H12 H 0.8616 0.9938 0.5056 0.050 Uiso 1 1 calc R
C13 C 0.5910(6) 0.8234(5) 0.3478(5) 0.022(2) Uani 1 1 d .
C14 C 0.5875(10) 0.8749(8) 0.3136(8) 0.0608(16) Uani 1 1 d .
C15 C 0.5806(10) 0.8655(9) 0.2480(8) 0.0608(16) Uani 1 1 d .
H15 H 0.5734 0.8255 0.2257 0.073 Uiso 1 1 calc R
C16 C 0.5845(10) 0.9150(8) 0.2201(8) 0.0608(16) Uani 1 1 d .
H16 H 0.5809 0.9107 0.1783 0.073 Uiso 1 1 calc R
C17 C 0.5944(10) 0.9744(8) 0.2561(8) 0.0608(16) Uani 1 1 d .
H17 H 0.5957 1.0078 0.2354 0.073 Uiso 1 1 calc R
C18 C 0.5993(10) 0.9364(8) 0.3450(8) 0.0608(16) Uani 1 1 d .
H18 H 0.6055 0.9433 0.3877 0.073 Uiso 1 1 calc R
C19 C 0.6867(6) 0.7640(5) 0.2562(5) 0.028(2) Uani 1 1 d .
C20 C 0.7501(11) 0.8305(8) 0.2579(9) 0.0693(18) Uani 1 1 d .
C21 C 0.7421(11) 0.8480(8) 0.1968(10) 0.0693(18) Uani 1 1 d .
H21 H 0.6961 0.8210 0.1548 0.083 Uiso 1 1 calc R
C22 C 0.8042(10) 0.9044(8) 0.2048(10) 0.0693(18) Uani 1 1 d .
H22 H 0.8023 0.9165 0.1669 0.083 Uiso 1 1 calc R
C23 C 0.8726(11) 0.9468(8) 0.2681(9) 0.0693(18) Uani 1 1 d .
H23 H 0.9152 0.9849 0.2704 0.083 Uiso 1 1 calc R
C24 C 0.8207(10) 0.8783(8) 0.3235(9) 0.0693(18) Uani 1 1 d .
H24 H 0.8245 0.8693 0.3630 0.083 Uiso 1 1 calc R
C25 C 0.3672(8) 0.5970(7) 0.0382(7) 0.041(3) Uani 1 1 d .
C26 C 0.3356(7) 0.5641(6) -0.0344(6) 0.037(3) Uani 1 1 d .
C27 C 0.2986(8) 0.5853(7) -0.0859(6) 0.044(3) Uani 1 1 d .
H27 H 0.2909 0.6210 -0.0763 0.053 Uiso 1 1 calc R
C28 C 0.2729(13) 0.5538(10) -0.1516(11) 0.082(4) Uani 1 1 d .
H28 H 0.2499 0.5689 -0.1864 0.099 Uiso 1 1 calc R
C29 C 0.2828(9) 0.4979(9) -0.1641(9) 0.070(5) Uani 1 1 d .
H29 H 0.2630 0.4747 -0.2084 0.084 Uiso 1 1 calc R
C30 C 0.3442(8) 0.5089(7) -0.0511(9) 0.053(4) Uani 1 1 d .
H30 H 0.3680 0.4936 -0.0168 0.063 Uiso 1 1 calc R
C31 C 0.8225(6) 0.7021(5) 0.3911(5) 0.022(2) Uani 1 1 d .
C32 C 0.8624(6) 0.7253(5) 0.3521(5) 0.027(2) Uani 1 1 d .
C33 C 0.9212(10) 0.7941(7) 0.3710(8) 0.058(4) Uani 1 1 d .
H33 H 0.9325 0.8257 0.4072 0.070 Uiso 1 1 calc R
C34 C 0.9616(10) 0.8162(8) 0.3388(8) 0.067(5) Uani 1 1 d .
H34 H 0.9980 0.8624 0.3507 0.080 Uiso 1 1 calc R
C35 C 0.9481(12) 0.7698(10) 0.2891(9) 0.074(5) Uani 1 1 d .
H35 H 0.9800 0.7835 0.2699 0.089 Uiso 1 1 calc R
C36 C 0.8472(8) 0.6807(7) 0.2983(6) 0.041(3) Uani 1 1 d .
H36 H 0.8079 0.6350 0.2844 0.049 Uiso 1 1 calc R
C37 C 0.2900(7) 0.2918(6) 0.0780(5) 0.032(2) Uani 1 1 d .
C38 C 0.2537(6) 0.2713(5) 0.0042(4) 0.042(3) Uani 1 1 d D
C39 C 0.1805(8) 0.2107(6) -0.0382(5) 0.070(5) Uani 1 1 d D
H39 H 0.1513 0.1839 -0.0206 0.084 Uiso 1 1 calc R
C40 C 0.1517(7) 0.1910(6) -0.1068(5) 0.069(2) Uani 1 1 d D
H40 H 0.1029 0.1507 -0.1352 0.083 Uiso 1 1 calc R
C41 C 0.1951(8) 0.2307(7) -0.1334(4) 0.069(2) Uani 1 1 d D
H41 H 0.1770 0.2158 -0.1791 0.083 Uiso 1 1 calc R
C42 C 0.2928(6) 0.3136(5) -0.0244(4) 0.043(3) Uani 1 1 d D
H42 H 0.3380 0.3566 0.0029 0.051 Uiso 1 1 calc R
C43 C 0.5167(6) 0.4548(5) 0.1131(4) 0.0189(18) Uani 1 1 d .
C44 C 0.4979(6) 0.3974(5) 0.0608(5) 0.023(2) Uani 1 1 d .
C45 C 0.5002(7) 0.3399(6) 0.0722(5) 0.0313(12) Uani 1 1 d .
H45 H 0.5133 0.3348 0.1146 0.038 Uiso 1 1 calc R
C46 C 0.4832(7) 0.2901(6) 0.0216(5) 0.0313(12) Uani 1 1 d .
H46 H 0.4829 0.2505 0.0282 0.038 Uiso 1 1 calc R
C47 C 0.4656(7) 0.3020(6) -0.0429(5) 0.0313(12) Uani 1 1 d .
H47 H 0.4570 0.2703 -0.0773 0.038 Uiso 1 1 calc R
C48 C 0.4762(7) 0.4023(6) -0.0049(5) 0.0313(12) Uani 1 1 d .
H48 H 0.4721 0.4399 -0.0136 0.038 Uiso 1 1 calc R
C49 C 0.0874(7) 0.0967(10) 0.1892(10) 0.105(3) Uani 1 1 d D
C50 C 0.0840(5) 0.0440(8) 0.2273(9) 0.105(3) Uani 1 1 d D
C51 C 0.0951(7) 0.0581(9) 0.2914(9) 0.105(3) Uani 1 1 d D
H51 H 0.1048 0.1007 0.3102 0.126 Uiso 1 1 calc R
C52 C 0.0930(10) 0.0152(7) 0.3296(10) 0.105(3) Uani 1 1 d D
H52 H 0.1006 0.0260 0.3725 0.126 Uiso 1 1 calc R
C53 C 0.0783(8) -0.0462(8) 0.2964(9) 0.105(3) Uani 1 1 d D
H53 H 0.0761 -0.0780 0.3194 0.126 Uiso 1 1 calc R
C54 C 0.0692(9) -0.0191(7) 0.1970(10) 0.105(3) Uani 1 1 d D
H54 H 0.0614 -0.0301 0.1540 0.126 Uiso 1 1 calc R
C55 C 0.6438(7) 0.2501(6) 0.7176(6) 0.032(2) Uani 1 1 d .
C56 C 0.6319(10) 0.1911(7) 0.7425(7) 0.053(4) Uani 1 1 d .
C57 C 0.6309(15) 0.1908(10) 0.8004(10) 0.093(5) Uani 1 1 d .
H57 H 0.6376 0.2287 0.8261 0.112 Uiso 1 1 calc R
C58 C 0.6196(15) 0.1334(10) 0.8214(11) 0.093(5) Uani 1 1 d .
H58 H 0.6216 0.1315 0.8621 0.112 Uiso 1 1 calc R
C59 C 0.6051(13) 0.0784(10) 0.7754(11) 0.082(4) Uani 1 1 d .
H59 H 0.5977 0.0397 0.7887 0.099 Uiso 1 1 calc R
C60 C 0.6055(11) 0.1275(7) 0.7011(7) 0.057(4) Uani 1 1 d .
H60 H 0.5904 0.1221 0.6560 0.068 Uiso 1 1 calc R
C61 C 0.9728(11) 0.5734(9) 0.8627(9) 0.068(2) Uani 1 1 d .
C62 C 1.0080(7) 0.5346(6) 0.8974(7) 0.068(2) Uani 1 1 d D
C63 C 1.0905(8) 0.5651(6) 0.9371(8) 0.107(4) Uani 1 1 d DU
H63 H 1.1243 0.6071 0.9362 0.129 Uiso 1 1 calc R
C64 C 1.1224(7) 0.5321(7) 0.9783(8) 0.107(4) Uani 1 1 d D
H64 H 1.1776 0.5519 1.0051 0.129 Uiso 1 1 calc R
C65 C 1.0711(8) 0.4696(7) 0.9789(7) 0.107(4) Uani 1 1 d D
H65 H 1.0924 0.4477 1.0065 0.129 Uiso 1 1 calc R
C66 C 0.9569(6) 0.4723(6) 0.8981(6) 0.068(2) Uani 1 1 d D
H66 H 0.9016 0.4525 0.8712 0.081 Uiso 1 1 calc R
C67 C 0.7790(6) 0.5753(5) 0.9028(5) 0.0216(19) Uani 1 1 d U
C68 C 0.8233(7) 0.6161(6) 0.9755(5) 0.031(2) Uani 1 1 d .
C69 C 0.7944(10) 0.5935(8) 1.0178(7) 0.054(4) Uani 1 1 d .
H69 H 0.7471 0.5515 1.0001 0.064 Uiso 1 1 calc R
C70 C 0.8308(14) 0.6288(11) 1.0816(9) 0.100(6) Uani 1 1 d .
C71 C 0.9076(14) 0.6880(11) 1.1083(10) 0.100(6) Uani 1 1 d .
H71 H 0.9381 0.7103 1.1545 0.121 Uiso 1 1 calc R
C72 C 0.8956(9) 0.6766(7) 1.0048(7) 0.053(4) Uani 1 1 d .
H72 H 0.9157 0.6926 0.9772 0.064 Uiso 1 1 calc R
C73 C 0.7290(10) 0.9469(7) 0.7523(7) 0.051(4) Uani 1 1 d .
C74 C 0.7602(10) 0.9928(7) 0.8199(6) 0.098(2) Uani 1 1 d D
C75 C 0.7703(10) 0.9675(6) 0.8742(7) 0.098(2) Uani 1 1 d D
H75 H 0.7660 0.9250 0.8705 0.117 Uiso 1 1 calc R
C76 C 0.7869(10) 1.0061(7) 0.9338(6) 0.098(2) Uani 1 1 d D
H76 H 0.7937 0.9892 0.9699 0.117 Uiso 1 1 calc R
C77 C 0.7934(10) 1.0696(7) 0.9398(6) 0.098(2) Uani 1 1 d D
H77 H 0.8042 1.0950 0.9797 0.117 Uiso 1 1 calc R
C78 C 0.7669(10) 1.0561(7) 0.8263(6) 0.098(2) Uani 1 1 d D
H78 H 0.7601 1.0729 0.7901 0.117 Uiso 1 1 calc R
C79 C 1.0421(6) 0.7231(5) 0.7013(5) 0.027(2) Uani 1 1 d .
C80 C 1.1121(7) 0.7521(6) 0.6878(6) 0.034(2) Uani 1 1 d .
C81 C 1.0995(9) 0.7323(7) 0.6262(7) 0.045(3) Uani 1 1 d .
H81 H 1.0482 0.7030 0.5893 0.054 Uiso 1 1 calc R
C82 C 1.1684(11) 0.7582(9) 0.6203(9) 0.064(4) Uani 1 1 d .
H82 H 1.1626 0.7439 0.5787 0.076 Uiso 1 1 calc R
C83 C 1.2406(9) 0.8021(9) 0.6721(9) 0.064(4) Uani 1 1 d .
H83 H 1.2836 0.8213 0.6652 0.077 Uiso 1 1 calc R
C84 C 1.1894(7) 0.7967(7) 0.7410(6) 0.043(3) Uani 1 1 d .
H84 H 1.1961 0.8109 0.7830 0.051 Uiso 1 1 calc R
C85 C 0.8405(7) 0.4091(5) 0.5167(5) 0.027(2) Uani 1 1 d .
C86 C 0.8943(6) 0.3799(6) 0.5388(6) 0.029(2) Uani 1 1 d .
C87 C 0.8839(8) 0.3324(7) 0.5716(7) 0.044(3) Uani 1 1 d .
H87 H 0.8434 0.3175 0.5817 0.053 Uiso 1 1 calc R
C88 C 0.9348(9) 0.3067(7) 0.5894(7) 0.048(3) Uani 1 1 d .
H88 H 0.9270 0.2724 0.6093 0.058 Uiso 1 1 calc R
C89 C 0.9946(10) 0.3316(8) 0.5776(8) 0.059(4) Uani 1 1 d U
H89 H 1.0290 0.3147 0.5916 0.070 Uiso 1 1 calc R
C90 C 0.9586(7) 0.4027(7) 0.5265(7) 0.040(3) Uani 1 1 d .
H90 H 0.9655 0.4345 0.5036 0.048 Uiso 1 1 calc R
C91 C 0.8497(10) 0.4126(10) 0.7145(10) 0.0735(18) Uani 1 1 d .
C92 C 0.9272(10) 0.4198(10) 0.7331(10) 0.0735(18) Uani 1 1 d .
C93 C 0.9797(10) 0.4725(10) 0.7187(10) 0.0735(18) Uani 1 1 d .
H93 H 0.9688 0.5049 0.7026 0.088 Uiso 1 1 calc R
C94 C 1.0503(10) 0.4715(10) 0.7308(10) 0.0735(18) Uani 1 1 d .
H94 H 1.0878 0.5048 0.7236 0.088 Uiso 1 1 calc R
C95 C 1.0619(10) 0.4241(10) 0.7520(10) 0.0735(18) Uani 1 1 d .
H95 H 1.1089 0.4256 0.7603 0.088 Uiso 1 1 calc R
C96 C 0.9457(10) 0.3743(10) 0.7496(10) 0.0735(18) Uani 1 1 d .
H96 H 0.9089 0.3366 0.7537 0.088 Uiso 1 1 calc R
C97 C 0.9752(8) 0.8264(6) 0.6227(6) 0.034(2) Uani 1 1 d U
C98 C 1.0592(16) 0.8725(11) 0.6764(10) 0.098(2) Uani 1 1 d U
C99 C 1.1147(15) 0.9027(10) 0.6583(11) 0.098(2) Uani 1 1 d .
H99 H 1.0978 0.8964 0.6129 0.117 Uiso 1 1 calc R
C100 C 1.1972(16) 0.9432(10) 0.7066(10) 0.098(2) Uani 1 1 d .
H100 H 1.2369 0.9635 0.6958 0.117 Uiso 1 1 calc R
C101 C 1.2132(16) 0.9499(10) 0.7750(10) 0.098(2) Uani 1 1 d .
H101 H 1.2669 0.9743 0.8091 0.117 Uiso 1 1 calc R
C102 C 1.0898(16) 0.8918(10) 0.7458(10) 0.098(2) Uani 1 1 d .
H102 H 1.0526 0.8776 0.7597 0.117 Uiso 1 1 calc R
C103 C 0.6158(7) 0.3162(7) 0.2612(6) 0.037(3) Uani 1 1 d .
C104 C 0.6879(7) 0.3254(7) 0.2591(6) 0.036(3) Uani 1 1 d .
C105 C 0.7618(9) 0.3637(8) 0.3112(8) 0.057(4) Uani 1 1 d .
H105 H 0.7694 0.3817 0.3526 0.068 Uiso 1 1 calc R
C106 C 0.8290(11) 0.3781(10) 0.3063(9) 0.084(6) Uani 1 1 d D
H106 H 0.8810 0.4084 0.3417 0.101 Uiso 1 1 calc R
C107 C 0.8134(11) 0.3451(9) 0.2471(9) 0.068(4) Uani 1 1 d DU
H107 H 0.8572 0.3497 0.2447 0.081 Uiso 1 1 calc R
C108 C 0.6788(10) 0.2961(9) 0.2006(8) 0.056(4) Uani 1 1 d .
H108 H 0.6267 0.2672 0.1646 0.067 Uiso 1 1 calc R
O151 O 0.401(2) 0.4221(19) 0.4001(18) 0.114(10) Uiso 0.50 1 d P
O157 O 0.398(3) 0.899(2) 0.859(2) 0.138(13) Uiso 0.50 1 d P
O1 O 0.1277(5) 0.2134(4) 0.1195(4) 0.0399(19) Uani 1 1 d .
O158 O 1.361(2) 0.7620(18) 1.0361(18) 0.118(11) Uiso 0.50 1 d P
O156 O 0.586(6) 0.931(5) 0.871(5) 0.32(4) Uiso 0.50 1 d P
O152 O 0.329(4) 0.163(3) 0.025(3) 0.45(3) Uiso 1 1 d .
O160 O 1.347(5) 1.090(4) 0.968(4) 0.27(3) Uiso 0.50 1 d P
O197 O 0.544(4) 0.847(3) 0.786(3) 0.20(2) Uiso 0.50 1 d P
O180 O 1.825(2) 1.055(2) 1.0805(19) 0.123(12) Uiso 0.50 1 d P
O130 O 0.099(4) 0.821(4) 0.201(3) 0.24(3) Uiso 0.50 1 d P
O150 O 1.256(5) 0.691(4) 1.038(4) 0.30(4) Uiso 0.50 1 d P
O161 O 1.784(2) 1.068(2) 1.084(2) 0.125(12) Uiso 0.50 1 d P

loop_
_atom_site_aniso_label
_atom_site_aniso_U_11
_atom_site_aniso_U_22
_atom_site_aniso_U_33
_atom_site_aniso_U_23
_atom_site_aniso_U_13
_atom_site_aniso_U_12
Dy1 0.0198(2) 0.0187(2) 0.0140(2) 0.00771(16) 0.00979(18) 0.00954(18)
Dy2 0.0158(2) 0.0181(2) 0.0166(2) 0.00663(16) 0.00870(18) 0.00823(18)
Dy3 0.0140(2) 0.0170(2) 0.01354(19) 0.00774(16) 0.00652(17) 0.00819(17)
Dy4 0.0186(2) 0.0172(2) 0.0143(2) 0.00560(16) 0.00841(18) 0.00851(18)
Dy5 0.0171(2) 0.0175(2) 0.0166(2) 0.00737(16) 0.00924(18) 0.00792(18)
Dy6 0.0153(2) 0.0164(2) 0.0189(2) 0.00725(16) 0.00841(18) 0.00744(18)
Dy7 0.0202(2) 0.0195(2) 0.0152(2) 0.00768(17) 0.00688(18) 0.01166(19)
Dy8 0.0146(2) 0.0157(2) 0.0200(2) 0.00794(17) 0.00887(18) 0.00705(18)
Dy9 0.0135(2) 0.0161(2) 0.0184(2) 0.00804(16) 0.00861(18) 0.00699(17)
Dy10 0.0227(2) 0.0190(2) 0.0202(2) 0.00963(17) 0.01268(19) 0.01276(19)
Dy11 0.0142(2) 0.0182(2) 0.0197(2) 0.00927(17) 0.00802(18) 0.00753(18)
Dy12 0.0127(2) 0.0308(3) 0.0213(2) 0.00880(19) 0.00522(19) 0.0079(2)
Dy13 0.0127(2) 0.0178(2) 0.0164(2) 0.00668(16) 0.00612(17) 0.00807(17)
Dy14 0.0140(2) 0.0165(2) 0.0187(2) 0.00794(16) 0.00913(18) 0.00781(17)
Dy15 0.0151(2) 0.0145(2) 0.0171(2) 0.00724(16) 0.00923(17) 0.00803(17)
Dy16 0.0148(2) 0.0129(2) 0.0215(2) 0.00669(16) 0.01113(18) 0.00633(17)
Dy17 0.0286(2) 0.0262(2) 0.0207(2) 0.01523(18) 0.0155(2) 0.0206(2)
Dy18 0.0181(2) 0.0132(2) 0.0219(2) 0.00786(16) 0.01004(18) 0.00906(18)
O2 0.089(8) 0.082(7) 0.047(5) 0.041(5) 0.042(6) 0.071(7)
O3 0.034(5) 0.076(6) 0.040(5) 0.043(5) 0.023(4) 0.034(5)
O4 0.058(6) 0.059(6) 0.036(4) 0.037(4) 0.034(4) 0.044(5)
O7 0.032(4) 0.046(5) 0.033(4) 0.018(4) 0.022(4) 0.025(4)
O8 0.017(3) 0.019(3) 0.016(3) 0.009(3) 0.011(3) 0.006(3)
O9 0.047(5) 0.025(4) 0.026(4) 0.013(3) 0.028(4) 0.016(4)
O10 0.017(3) 0.026(4) 0.017(3) 0.004(3) 0.005(3) 0.010(3)
O11 0.019(3) 0.021(3) 0.034(3) 0.013(2) 0.014(2) 0.014(2)
O12 0.013(3) 0.016(3) 0.040(4) 0.009(3) 0.015(3) 0.008(3)
O13 0.034(4) 0.030(4) 0.017(3) 0.010(3) 0.014(3) 0.019(3)
O14 0.014(3) 0.013(3) 0.035(4) 0.013(3) 0.013(3) 0.006(3)
O15 0.035(5) 0.044(5) 0.031(4) 0.015(4) 0.009(4) 0.008(4)
O16 0.038(5) 0.061(6) 0.023(4) 0.011(4) 0.010(4) 0.015(5)
O17 0.014(4) 0.050(5) 0.022(4) 0.019(3) 0.008(3) 0.001(3)
O20 0.076(7) 0.025(5) 0.100(8) 0.014(5) 0.069(7) 0.018(5)
O21 0.075(5) 0.078(5) 0.067(5) 0.005(3) 0.028(4) 0.054(4)
O22 0.021(3) 0.022(3) 0.018(3) 0.007(3) 0.010(3) 0.010(3)
O23 0.042(7) 0.206(17) 0.047(7) -0.002(8) 0.025(6) 0.041(9)
O25 0.016(3) 0.021(3) 0.014(3) 0.009(2) 0.007(3) 0.011(3)
O26 0.044(5) 0.044(5) 0.026(4) 0.017(3) 0.022(4) 0.031(4)
O27 0.033(4) 0.019(4) 0.026(4) 0.002(3) 0.015(3) -0.001(3)
O28 0.021(3) 0.019(3) 0.019(3) 0.004(2) 0.011(2) 0.008(2)
O29 0.018(3) 0.020(3) 0.015(3) 0.005(2) 0.008(2) 0.008(2)
O30 0.018(3) 0.025(4) 0.014(3) 0.004(3) 0.006(3) 0.010(3)
O32 0.019(3) 0.014(3) 0.022(3) 0.006(3) 0.009(3) 0.007(3)
O33 0.047(5) 0.031(4) 0.024(4) 0.011(3) 0.018(4) 0.026(4)
O34 0.015(3) 0.023(3) 0.023(3) 0.008(3) 0.012(3) 0.010(3)
O35 0.035(4) 0.035(4) 0.023(4) 0.016(3) 0.017(3) 0.012(4)
O36 0.045(5) 0.036(4) 0.022(4) 0.016(3) 0.014(3) 0.033(4)
O37 0.032(4) 0.022(4) 0.046(4) 0.019(3) 0.023(4) 0.020(3)
O38 0.022(4) 0.027(4) 0.056(5) 0.011(4) 0.010(4) 0.018(3)
O40 0.039(5) 0.034(4) 0.051(5) 0.025(4) 0.031(4) 0.023(4)
O41 0.051(6) 0.037(5) 0.059(6) 0.008(4) 0.036(5) 0.025(4)
O42 0.015(3) 0.017(3) 0.032(4) 0.008(3) 0.012(3) 0.009(3)
O43 0.034(4) 0.010(3) 0.052(5) 0.013(3) 0.030(4) 0.005(3)
O44 0.051(5) 0.031(4) 0.019(4) 0.008(3) 0.006(4) 0.023(4)
O47 0.021(3) 0.024(3) 0.018(3) 0.008(3) 0.009(3) 0.014(3)
O48 0.021(3) 0.023(3) 0.022(3) 0.013(3) 0.014(3) 0.014(3)
O49 0.018(4) 0.021(4) 0.065(6) 0.013(4) 0.018(4) 0.009(3)
O50 0.077(7) 0.038(5) 0.027(4) 0.009(4) 0.013(5) 0.035(5)
O51 0.016(3) 0.018(3) 0.020(3) 0.007(3) 0.007(3) 0.011(3)
O52 0.056(5) 0.042(5) 0.039(4) 0.024(4) 0.034(4) 0.036(4)
O53 0.030(4) 0.030(4) 0.017(3) 0.016(3) 0.013(3) 0.021(3)
O54 0.052(4) 0.076(5) 0.072(5) 0.044(4) 0.039(3) 0.032(3)
O55 0.032(4) 0.037(4) 0.017(3) 0.014(3) 0.016(3) 0.024(3)
O56 0.020(4) 0.046(5) 0.033(4) 0.011(4) 0.012(3) 0.014(4)
O57 0.025(4) 0.041(5) 0.035(4) 0.015(4) 0.014(4) 0.014(4)
O58 0.021(3) 0.021(3) 0.023(3) 0.0075(19) 0.012(2) 0.012(2)
O59 0.049(5) 0.028(4) 0.046(5) 0.017(4) 0.034(4) 0.014(4)
O60 0.017(3) 0.024(3) 0.021(3) 0.010(2) 0.011(2) 0.013(2)
O61 0.012(3) 0.016(3) 0.023(3) 0.005(3) 0.008(3) 0.005(3)
O62 0.015(3) 0.020(3) 0.018(3) 0.007(3) 0.005(3) 0.011(3)
O63 0.029(4) 0.037(4) 0.055(5) 0.024(4) 0.026(4) 0.021(4)
O65 0.011(3) 0.023(3) 0.016(3) 0.005(3) 0.006(3) 0.009(3)
O66 0.015(3) 0.015(3) 0.021(3) 0.008(2) 0.011(3) 0.007(3)
O67 0.014(3) 0.015(3) 0.018(3) 0.002(2) 0.004(3) 0.006(3)
O68 0.021(3) 0.030(3) 0.034(3) 0.012(2) 0.015(3) 0.013(3)
O69 0.020(3) 0.024(3) 0.020(3) 0.006(2) 0.010(2) 0.010(2)
O70 0.067(7) 0.037(5) 0.057(6) 0.002(5) 0.001(5) 0.026(5)
O72 0.030(3) 0.049(4) 0.034(3) 0.016(3) 0.017(3) 0.016(3)
O73 0.018(3) 0.021(3) 0.023(3) 0.013(3) 0.011(3) 0.012(3)
O74 0.026(4) 0.017(3) 0.022(3) 0.011(3) 0.016(3) 0.011(3)
O75 0.050(5) 0.050(5) 0.056(5) 0.032(4) 0.034(5) 0.039(5)
O76 0.013(3) 0.029(4) 0.022(3) -0.001(3) 0.008(3) 0.007(3)
O77 0.028(4) 0.034(4) 0.021(3) 0.006(3) 0.017(3) 0.013(3)
O78 0.021(4) 0.033(4) 0.043(4) 0.015(3) 0.023(3) 0.016(3)
O79 0.025(4) 0.025(4) 0.025(4) 0.001(3) 0.016(3) 0.009(3)
O80 0.038(3) 0.062(3) 0.082(4) 0.033(3) 0.024(3) 0.030(3)
O81 0.022(3) 0.022(3) 0.018(2) 0.0089(19) 0.010(2) 0.010(2)
O82 0.025(4) 0.046(5) 0.021(4) 0.001(3) 0.007(3) 0.009(4)
O83 0.029(4) 0.028(4) 0.024(4) 0.005(3) 0.014(3) 0.006(3)
O84 0.070(5) 0.087(5) 0.059(5) 0.028(4) 0.036(4) 0.032(4)
O85 0.019(4) 0.072(7) 0.052(6) 0.015(5) 0.012(4) 0.011(4)
O90 0.038(3) 0.062(3) 0.082(4) 0.033(3) 0.024(3) 0.030(3)
O91 0.038(3) 0.062(3) 0.082(4) 0.033(3) 0.024(3) 0.030(3)
O92 0.038(3) 0.062(3) 0.082(4) 0.033(3) 0.024(3) 0.030(3)
O93 0.068(6) 0.036(5) 0.041(5) 0.020(4) 0.036(5) 0.037(5)
O94 0.053(6) 0.030(4) 0.044(5) 0.016(4) 0.027(5) 0.017(4)
O106 0.020(3) 0.014(3) 0.021(3) 0.007(3) 0.012(3) 0.009(3)
O125 0.41(5) 0.074(12) 0.22(3) 0.037(14) 0.22(3) 0.10(2)
O4N 0.010(3) 0.018(3) 0.036(4) 0.002(3) 0.008(3) 0.005(2)
O7N 0.032(5) 0.037(5) 0.015(4) 0.005(3) 0.006(3) 0.016(4)
O10N 0.033(4) 0.025(3) 0.036(4) 0.015(3) 0.026(3) 0.019(3)
N1 0.024(5) 0.028(5) 0.036(5) 0.017(4) 0.017(4) 0.011(4)
N2 0.028(5) 0.028(5) 0.031(5) 0.008(4) 0.016(4) 0.011(4)
N3 0.028(5) 0.029(5) 0.036(5) 0.013(4) 0.016(4) 0.019(4)
N4 0.010(3) 0.018(3) 0.036(4) 0.002(3) 0.008(3) 0.005(2)
N5 0.010(3) 0.018(3) 0.036(4) 0.002(3) 0.008(3) 0.005(2)
N6 0.010(3) 0.018(3) 0.036(4) 0.002(3) 0.008(3) 0.005(2)
N7 0.032(5) 0.037(5) 0.015(4) 0.005(3) 0.006(3) 0.016(4)
N8 0.0321(9) 0.0374(9) 0.0146(8) 0.0053(12) 0.0064(13) 0.0157(13)
N9 0.052(4) 0.071(5) 0.069(5) 0.029(4) 0.043(4) 0.026(4)
N10 0.033(4) 0.025(3) 0.036(4) 0.015(3) 0.026(3) 0.019(3)
N11 0.033(4) 0.025(3) 0.036(4) 0.015(3) 0.026(3) 0.019(3)
N12 0.033(4) 0.025(3) 0.036(4) 0.015(3) 0.026(3) 0.019(3)
N13 0.026(3) 0.021(3) 0.022(3) 0.011(3) 0.009(3) 0.013(3)
N14 0.052(4) 0.071(5) 0.069(5) 0.029(4) 0.043(4) 0.026(4)
N15 0.070(4) 0.060(4) 0.058(4) 0.038(3) 0.032(3) 0.036(3)
N16 0.062(4) 0.046(4) 0.078(5) 0.024(3) 0.040(4) 0.008(3)
N17 0.033(6) 0.048(7) 0.061(8) -0.002(6) 0.016(6) 0.019(5)
N18 0.052(4) 0.071(5) 0.069(5) 0.029(4) 0.043(4) 0.026(4)
N19 0.073(6) 0.088(7) 0.029(4) 0.021(4) 0.019(4) 0.036(5)
N20 0.028(4) 0.025(4) 0.015(4) 0.010(3) 0.010(4) 0.015(4)
N21 0.117(7) 0.053(4) 0.119(7) 0.034(5) 0.052(6) 0.030(4)
N22 0.121(13) 0.042(7) 0.084(10) 0.034(7) 0.083(10) 0.039(8)
N23 0.066(5) 0.068(5) 0.087(6) 0.049(5) 0.035(5) 0.048(4)
N24 0.089(12) 0.066(10) 0.035(7) -0.010(6) 0.008(8) -0.012(8)
N25 0.125(5) 0.063(3) 0.061(3) 0.012(3) 0.028(3) 0.036(4)
N26 0.052(4) 0.071(5) 0.069(5) 0.029(4) 0.043(4) 0.026(4)
N27 0.035(6) 0.057(7) 0.087(9) 0.034(7) 0.038(6) 0.036(6)
N28 0.042(3) 0.077(5) 0.093(5) 0.023(4) 0.027(3) 0.033(3)
N29 0.125(5) 0.063(3) 0.061(3) 0.012(3) 0.028(3) 0.036(4)
N30 0.084(8) 0.105(11) 0.073(8) 0.046(7) 0.062(6) 0.070(8)
C1 0.022(5) 0.012(4) 0.028(5) 0.009(4) 0.014(4) 0.007(4)
C2 0.024(4) 0.024(4) 0.033(4) 0.010(3) 0.016(3) 0.012(3)
C3 0.033(6) 0.031(6) 0.045(7) 0.017(5) 0.007(5) 0.022(5)
C4 0.027(6) 0.023(6) 0.062(8) 0.015(6) 0.000(6) 0.010(5)
C5 0.024(6) 0.034(6) 0.050(7) 0.016(6) 0.006(6) 0.016(5)
C6 0.024(5) 0.021(5) 0.042(6) 0.008(4) 0.011(5) 0.016(5)
C7 0.027(5) 0.017(5) 0.028(5) 0.005(4) 0.014(5) 0.006(4)
C8 0.034(6) 0.015(5) 0.041(6) 0.012(4) 0.021(5) 0.009(5)
C9 0.074(10) 0.030(7) 0.076(10) 0.032(7) 0.053(9) 0.029(7)
C10 0.060(5) 0.051(5) 0.065(5) 0.024(4) 0.037(4) 0.026(4)
C11 0.092(15) 0.033(8) 0.133(18) 0.033(10) 0.068(14) 0.021(9)
C12 0.048(8) 0.032(6) 0.053(8) 0.025(6) 0.031(7) 0.021(6)
C13 0.022(5) 0.030(5) 0.015(4) 0.012(4) 0.007(4) 0.015(4)
C14 0.070(4) 0.060(4) 0.058(4) 0.038(3) 0.032(3) 0.036(3)
C15 0.070(4) 0.060(4) 0.058(4) 0.038(3) 0.032(3) 0.036(3)
C16 0.070(4) 0.060(4) 0.058(4) 0.038(3) 0.032(3) 0.036(3)
C17 0.070(4) 0.060(4) 0.058(4) 0.038(3) 0.032(3) 0.036(3)
C18 0.070(4) 0.060(4) 0.058(4) 0.038(3) 0.032(3) 0.036(3)
C19 0.024(5) 0.024(5) 0.032(6) 0.007(4) 0.014(5) 0.010(4)
C20 0.062(4) 0.046(4) 0.078(5) 0.024(3) 0.040(4) 0.008(3)
C21 0.062(4) 0.046(4) 0.078(5) 0.024(3) 0.040(4) 0.008(3)
C22 0.062(4) 0.046(4) 0.078(5) 0.024(3) 0.040(4) 0.008(3)
C23 0.062(4) 0.046(4) 0.078(5) 0.024(3) 0.040(4) 0.008(3)
C24 0.062(4) 0.046(4) 0.078(5) 0.024(3) 0.040(4) 0.008(3)
C25 0.044(7) 0.047(7) 0.055(8) 0.036(6) 0.036(7) 0.027(6)
C26 0.018(5) 0.037(6) 0.051(7) 0.018(6) 0.015(5) 0.014(5)
C27 0.052(8) 0.052(8) 0.023(6) 0.012(5) 0.011(6) 0.031(7)
C28 0.101(11) 0.064(8) 0.088(10) 0.026(7) 0.041(9) 0.053(8)
C29 0.037(8) 0.063(10) 0.073(11) -0.013(8) 0.023(8) 0.008(8)
C30 0.032(7) 0.048(8) 0.097(12) 0.041(8) 0.036(8) 0.030(6)
C31 0.017(5) 0.033(6) 0.017(4) 0.013(4) 0.008(4) 0.013(4)
C32 0.022(5) 0.030(6) 0.031(5) 0.010(4) 0.014(5) 0.014(5)
C33 0.067(10) 0.026(6) 0.079(10) 0.011(6) 0.061(9) -0.001(6)
C34 0.068(11) 0.052(9) 0.059(9) 0.014(7) 0.050(9) -0.002(8)
C35 0.091(13) 0.114(15) 0.082(12) 0.062(11) 0.079(12) 0.064(12)
C36 0.048(8) 0.041(7) 0.036(6) 0.009(5) 0.021(6) 0.027(6)
C37 0.024(6) 0.049(7) 0.024(5) 0.020(5) 0.011(5) 0.019(6)
C38 0.030(6) 0.056(8) 0.033(6) 0.011(6) 0.016(5) 0.017(6)
C39 0.072(11) 0.057(10) 0.043(8) 0.004(7) 0.034(8) 0.001(8)
C40 0.073(6) 0.088(7) 0.029(4) 0.021(4) 0.019(4) 0.036(5)
C41 0.073(6) 0.088(7) 0.029(4) 0.021(4) 0.019(4) 0.036(5)
C42 0.031(6) 0.061(8) 0.031(6) 0.023(6) 0.016(5) 0.018(6)
C43 0.024(5) 0.017(5) 0.016(4) 0.006(4) 0.012(4) 0.009(4)
C44 0.026(5) 0.023(5) 0.016(4) 0.007(4) 0.010(4) 0.010(4)
C45 0.044(3) 0.030(3) 0.020(3) 0.012(2) 0.016(2) 0.020(3)
C46 0.044(3) 0.030(3) 0.020(3) 0.012(2) 0.016(2) 0.020(3)
C47 0.044(3) 0.030(3) 0.020(3) 0.012(2) 0.016(2) 0.020(3)
C48 0.044(3) 0.030(3) 0.020(3) 0.012(2) 0.016(2) 0.020(3)
C49 0.117(7) 0.053(4) 0.119(7) 0.034(5) 0.052(6) 0.030(4)
C50 0.117(7) 0.053(4) 0.119(7) 0.034(5) 0.052(6) 0.030(4)
C51 0.117(7) 0.053(4) 0.119(7) 0.034(5) 0.052(6) 0.030(4)
C52 0.117(7) 0.053(4) 0.119(7) 0.034(5) 0.052(6) 0.030(4)
C53 0.117(7) 0.053(4) 0.119(7) 0.034(5) 0.052(6) 0.030(4)
C54 0.117(7) 0.053(4) 0.119(7) 0.034(5) 0.052(6) 0.030(4)
C55 0.044(7) 0.036(6) 0.039(6) 0.021(5) 0.030(6) 0.028(6)
C56 0.086(11) 0.037(7) 0.051(8) 0.023(6) 0.037(8) 0.041(8)
C57 0.154(16) 0.064(9) 0.082(9) 0.044(8) 0.074(11) 0.055(10)
C58 0.154(16) 0.064(9) 0.082(9) 0.044(8) 0.074(11) 0.055(10)
C59 0.101(11) 0.064(8) 0.088(10) 0.026(7) 0.041(9) 0.053(8)
C60 0.093(12) 0.034(7) 0.046(8) 0.015(6) 0.034(8) 0.036(8)
C61 0.066(5) 0.068(5) 0.087(6) 0.049(5) 0.035(5) 0.048(4)
C62 0.066(5) 0.068(5) 0.087(6) 0.049(5) 0.035(5) 0.048(4)
C63 0.098(6) 0.109(6) 0.114(6) 0.053(4) 0.041(4) 0.063(4)
C64 0.098(6) 0.109(6) 0.114(6) 0.053(4) 0.041(4) 0.063(4)
C65 0.098(6) 0.109(6) 0.114(6) 0.053(4) 0.041(4) 0.063(4)
C66 0.066(5) 0.068(5) 0.087(6) 0.049(5) 0.035(5) 0.048(4)
C67 0.020(4) 0.019(4) 0.023(4) 0.009(3) 0.009(3) 0.009(3)
C68 0.024(5) 0.034(6) 0.027(5) 0.005(4) 0.011(5) 0.012(5)
C69 0.055(9) 0.062(9) 0.038(7) 0.020(7) 0.025(7) 0.024(8)
C70 0.106(12) 0.089(11) 0.053(8) -0.001(7) 0.049(8) 0.005(8)
C71 0.106(12) 0.089(11) 0.053(8) -0.001(7) 0.049(8) 0.005(8)
C72 0.049(8) 0.050(8) 0.033(7) 0.007(6) 0.017(6) 0.010(7)
C73 0.075(10) 0.035(7) 0.038(7) 0.013(6) 0.023(7) 0.030(7)
C74 0.125(5) 0.063(3) 0.061(3) 0.012(3) 0.028(3) 0.036(4)
C75 0.125(5) 0.063(3) 0.061(3) 0.012(3) 0.028(3) 0.036(4)
C76 0.125(5) 0.063(3) 0.061(3) 0.012(3) 0.028(3) 0.036(4)
C77 0.125(5) 0.063(3) 0.061(3) 0.012(3) 0.028(3) 0.036(4)
C78 0.125(5) 0.063(3) 0.061(3) 0.012(3) 0.028(3) 0.036(4)
C79 0.017(5) 0.029(5) 0.037(6) 0.014(5) 0.017(5) 0.008(4)
C80 0.020(5) 0.041(7) 0.038(6) 0.009(5) 0.013(5) 0.015(5)
C81 0.046(8) 0.045(7) 0.059(8) 0.023(6) 0.040(7) 0.021(6)
C82 0.077(12) 0.083(12) 0.069(10) 0.030(9) 0.057(10) 0.049(10)
C83 0.036(8) 0.081(12) 0.075(11) 0.021(9) 0.035(8) 0.023(8)
C84 0.017(5) 0.062(8) 0.041(7) 0.018(6) 0.016(5) 0.013(6)
C85 0.029(6) 0.024(5) 0.035(6) 0.018(4) 0.016(5) 0.018(5)
C86 0.021(5) 0.037(6) 0.040(6) 0.014(5) 0.017(5) 0.020(5)
C87 0.048(8) 0.043(7) 0.069(9) 0.033(7) 0.042(7) 0.031(6)
C88 0.053(8) 0.059(9) 0.064(9) 0.040(7) 0.035(8) 0.044(8)
C89 0.053(5) 0.059(5) 0.068(6) 0.019(4) 0.023(4) 0.041(4)
C90 0.033(6) 0.050(7) 0.051(7) 0.020(6) 0.022(6) 0.031(6)
C91 0.042(3) 0.077(5) 0.093(5) 0.023(4) 0.027(3) 0.033(3)
C92 0.042(3) 0.077(5) 0.093(5) 0.023(4) 0.027(3) 0.033(3)
C93 0.042(3) 0.077(5) 0.093(5) 0.023(4) 0.027(3) 0.033(3)
C94 0.042(3) 0.077(5) 0.093(5) 0.023(4) 0.027(3) 0.033(3)
C95 0.042(3) 0.077(5) 0.093(5) 0.023(4) 0.027(3) 0.033(3)
C96 0.042(3) 0.077(5) 0.093(5) 0.023(4) 0.027(3) 0.033(3)
C97 0.050(6) 0.027(6) 0.044(6) 0.024(5) 0.035(5) 0.023(5)
C98 0.125(5) 0.063(3) 0.061(3) 0.012(3) 0.028(3) 0.036(4)
C99 0.125(5) 0.063(3) 0.061(3) 0.012(3) 0.028(3) 0.036(4)
C100 0.125(5) 0.063(3) 0.061(3) 0.012(3) 0.028(3) 0.036(4)
C101 0.125(5) 0.063(3) 0.061(3) 0.012(3) 0.028(3) 0.036(4)
C102 0.125(5) 0.063(3) 0.061(3) 0.012(3) 0.028(3) 0.036(4)
C103 0.029(6) 0.061(8) 0.033(6) 0.017(6) 0.017(5) 0.030(6)
C104 0.039(7) 0.055(8) 0.031(6) 0.021(5) 0.019(5) 0.037(6)
C105 0.048(9) 0.065(10) 0.065(10) 0.022(8) 0.033(8) 0.031(8)
C106 0.045(10) 0.093(14) 0.113(17) 0.043(13) 0.032(11) 0.042(10)
C107 0.065(6) 0.077(6) 0.072(6) 0.027(4) 0.041(4) 0.039(4)
C108 0.058(9) 0.083(11) 0.063(9) 0.023(8) 0.045(8) 0.049(9)
O1 0.036(5) 0.049(5) 0.024(4) 0.002(3) 0.010(4) 0.021(4)

loop_
_atom_type_symbol
_atom_type_description
_atom_type_scat_dispersion_real
_atom_type_scat_dispersion_imag
_atom_type_scat_source
C C 0.0033 0.0016 'International Tables Vol C Tables 4.2.6.8 and 6.1.1.4'
H H 0.0000 0.0000 'International Tables Vol C Tables 4.2.6.8 and 6.1.1.4'
N N 0.0061 0.0033 'International Tables Vol C Tables 4.2.6.8 and 6.1.1.4'
O O 0.0106 0.0060 'International Tables Vol C Tables 4.2.6.8 and 6.1.1.4'
Dy Dy -0.1892 4.4098 'International Tables Vol C Tables 4.2.6.8 and 6.1.1.4'
Cl Cl 0.1484 0.1585 'International Tables Vol C Tables 4.2.6.8 and 6.1.1.4'

loop_
_geom_angle_atom_site_label_1
_geom_angle_atom_site_label_2
_geom_angle_atom_site_label_3
_geom_angle
_geom_angle_site_symmetry_1
_geom_angle_site_symmetry_3
O3 Dy1 O9 87.9(3) . .
O3 Dy1 O28 79.9(3) . .
O9 Dy1 O28 140.0(2) . .
O3 Dy1 O27 106.6(3) . .
O9 Dy1 O27 144.8(3) . .
O28 Dy1 O27 75.0(2) . .
O3 Dy1 O29 142.0(2) . .
O9 Dy1 O29 98.9(2) . .
O28 Dy1 O29 71.0(2) . .
O27 Dy1 O29 89.2(2) . .
O3 Dy1 O8 75.1(3) . .
O9 Dy1 O8 71.3(2) . .
O28 Dy1 O8 68.8(2) . .
O27 Dy1 O8 142.9(2) . .
O29 Dy1 O8 71.9(2) . .
O3 Dy1 O7 139.7(3) . .
O9 Dy1 O7 73.6(3) . .
O28 Dy1 O7 136.0(2) . .
O27 Dy1 O7 74.9(3) . .
O29 Dy1 O7 77.3(2) . .
O8 Dy1 O7 128.2(2) . .
O3 Dy1 N20 70.0(3) . 2_665
O9 Dy1 N20 83.0(2) . 2_665
O28 Dy1 N20 126.3(2) . 2_665
O27 Dy1 N20 72.7(2) . 2_665
O29 Dy1 N20 147.8(2) . 2_665
O8 Dy1 N20 137.0(2) . 2_665
O7 Dy1 N20 72.5(2) . 2_665
O3 Dy1 Dy3 112.8(2) . .
O9 Dy1 Dy3 73.37(16) . .
O28 Dy1 Dy3 76.70(16) . .
O27 Dy1 Dy3 125.61(18) . .
O29 Dy1 Dy3 37.51(15) . .
O8 Dy1 Dy3 37.71(15) . .
O7 Dy1 Dy3 96.02(18) . .
N20 Dy1 Dy3 155.95(17) 2_665 .
O3 Dy1 Dy2 63.83(19) . .
O9 Dy1 Dy2 104.91(17) . .
O28 Dy1 Dy2 35.94(16) . .
O27 Dy1 Dy2 110.32(18) . .
O29 Dy1 Dy2 78.35(15) . .
O8 Dy1 Dy2 35.87(15) . .
O7 Dy1 Dy2 154.98(17) . .
N20 Dy1 Dy2 132.55(18) 2_665 .
Dy3 Dy1 Dy2 60.576(13) . .
O3 Dy1 Dy4 115.6(2) . .
O9 Dy1 Dy4 133.74(17) . .
O28 Dy1 Dy4 35.89(16) . .
O27 Dy1 Dy4 68.87(17) . .
O29 Dy1 Dy4 38.26(14) . .
O8 Dy1 Dy4 77.04(14) . .
O7 Dy1 Dy4 102.57(18) . .
N20 Dy1 Dy4 141.12(18) 2_665 .
Dy3 Dy1 Dy4 61.029(17) . .
Dy2 Dy1 Dy4 59.747(14) . .
O79 Dy2 O8 140.8(2) 2_666 .
O79 Dy2 O82 145.2(3) 2_666 2_666
O8 Dy2 O82 73.9(3) . 2_666
O79 Dy2 O28 82.5(2) 2_666 .
O8 Dy2 O28 70.2(2) . .
O82 Dy2 O28 122.4(2) 2_666 .
O79 Dy2 O4 82.5(3) 2_666 .
O8 Dy2 O4 115.4(2) . .
O82 Dy2 O4 81.3(3) 2_666 .
O28 Dy2 O4 75.5(3) . .
O79 Dy2 O30 73.8(2) 2_666 .
O8 Dy2 O30 70.7(2) . .
O82 Dy2 O30 134.6(3) 2_666 .
O28 Dy2 O30 69.8(2) . .
O4 Dy2 O30 140.0(3) . .
O79 Dy2 O11 92.8(2) 2_666 .
O8 Dy2 O11 96.3(2) . .
O82 Dy2 O11 77.5(3) 2_666 .
O28 Dy2 O11 148.6(2) . .
O4 Dy2 O11 134.8(3) . .
O30 Dy2 O11 79.1(2) . .
O79 Dy2 O81 67.2(2) 2_666 2_666
O8 Dy2 O81 149.9(2) . 2_666
O82 Dy2 O81 78.3(2) 2_666 2_666
O28 Dy2 O81 136.9(2) . 2_666
O4 Dy2 O81 70.8(2) . 2_666
O30 Dy2 O81 125.0(2) . 2_666
O11 Dy2 O81 66.1(2) . 2_666
O79 Dy2 Dy4 63.46(17) 2_666 .
O8 Dy2 Dy4 78.22(16) . .
O82 Dy2 Dy4 150.73(19) 2_666 .
O28 Dy2 Dy4 36.23(16) . .
O4 Dy2 Dy4 103.1(2) . .
O30 Dy2 Dy4 37.29(16) . .
O11 Dy2 Dy4 114.77(16) . .
O81 Dy2 Dy4 130.69(15) 2_666 .
O79 Dy2 Dy1 118.01(17) 2_666 .
O8 Dy2 Dy1 37.33(15) . .
O82 Dy2 Dy1 91.63(19) 2_666 .
O28 Dy2 Dy1 35.97(15) . .
O4 Dy2 Dy1 86.77(19) . .
O30 Dy2 Dy1 76.95(15) . .
O11 Dy2 Dy1 132.88(14) . .
O81 Dy2 Dy1 156.48(14) 2_666 .
Dy4 Dy2 Dy1 60.186(19) . .
O79 Dy2 Dy3 111.03(18) 2_666 .
O8 Dy2 Dy3 36.14(15) . .
O82 Dy2 Dy3 99.5(2) 2_666 .
O28 Dy2 Dy3 75.66(16) . .
O4 Dy2 Dy3 146.03(19) . .
O30 Dy2 Dy3 37.21(14) . .
O11 Dy2 Dy3 77.27(14) . .
O81 Dy2 Dy3 142.93(14) 2_666 .
Dy4 Dy2 Dy3 60.741(19) . .
Dy1 Dy2 Dy3 59.285(15) . .
O79 Dy2 Dy10 34.01(17) 2_666 2_666
O8 Dy2 Dy10 171.41(15) . 2_666
O82 Dy2 Dy10 111.30(19) 2_666 2_666
O28 Dy2 Dy10 110.66(15) . 2_666
O4 Dy2 Dy10 72.63(18) . 2_666
O30 Dy2 Dy10 101.31(14) . 2_666
O11 Dy2 Dy10 78.65(14) . 2_666
O81 Dy2 Dy10 33.28(14) 2_666 2_666
Dy4 Dy2 Dy10 97.46(2) . 2_666
Dy1 Dy2 Dy10 145.702(17) . 2_666
Dy3 Dy2 Dy10 135.291(16) . 2_666
O25 Dy3 O12 67.1(2) . .
O25 Dy3 O29 152.0(2) . .
O12 Dy3 O29 139.4(2) . .
O25 Dy3 O8 117.9(2) . .
O12 Dy3 O8 75.0(2) . .
O29 Dy3 O8 72.8(2) . .
O25 Dy3 O30 136.0(2) . .
O12 Dy3 O30 75.2(2) . .
O29 Dy3 O30 71.2(2) . .
O8 Dy3 O30 70.6(2) . .
O25 Dy3 O13 73.8(2) . .
O12 Dy3 O13 110.7(2) . .
O29 Dy3 O13 84.9(2) . .
O8 Dy3 O13 76.2(2) . .
O30 Dy3 O13 143.5(2) . .
O25 Dy3 O7N 79.0(3) . .
O12 Dy3 O7N 138.7(3) . .
O29 Dy3 O7N 79.5(3) . .
O8 Dy3 O7N 144.6(2) . .
O30 Dy3 O7N 120.5(2) . .
O13 Dy3 O7N 79.8(2) . .
O25 Dy3 O32 75.4(2) . .
O12 Dy3 O32 83.8(2) . .
O29 Dy3 O32 110.8(2) . .
O8 Dy3 O32 146.3(2) . .
O30 Dy3 O32 78.9(2) . .
O13 Dy3 O32 136.6(2) . .
O7N Dy3 O32 64.8(2) . .
O25 Dy3 Dy7 36.98(14) . .
O12 Dy3 Dy7 76.77(16) . .
O29 Dy3 Dy7 138.03(15) . .
O8 Dy3 Dy7 149.12(15) . .
O30 Dy3 Dy7 113.58(15) . .
O13 Dy3 Dy7 102.68(16) . .
O7N Dy3 Dy7 62.0(2) . .
O32 Dy3 Dy7 39.09(14) . .
O25 Dy3 Dy1 137.31(14) . .
O12 Dy3 Dy1 113.15(16) . .
O29 Dy3 Dy1 37.87(15) . .
O8 Dy3 Dy1 38.33(15) . .
O30 Dy3 Dy1 78.06(15) . .
O13 Dy3 Dy1 66.40(16) . .
O7N Dy3 Dy1 107.6(2) . .
O32 Dy3 Dy1 146.40(15) . .
Dy7 Dy3 Dy1 166.951(15) . .
O25 Dy3 Dy2 126.32(15) . .
O12 Dy3 Dy2 61.24(15) . .
O29 Dy3 Dy2 78.20(15) . .
O8 Dy3 Dy2 35.29(14) . .
O30 Dy3 Dy2 37.97(15) . .
O13 Dy3 Dy2 111.48(16) . .
O7N Dy3 Dy2 153.8(2) . .
O32 Dy3 Dy2 111.24(15) . .
Dy7 Dy3 Dy2 132.671(15) . .
Dy1 Dy3 Dy2 60.139(13) . .
O35 Dy4 O106 80.5(2) . .
O35 Dy4 O28 85.5(2) . .
O106 Dy4 O28 141.8(2) . .
O35 Dy4 O30 143.4(2) . .
O106 Dy4 O30 134.8(2) . .
O28 Dy4 O30 70.9(2) . .
O35 Dy4 O29 75.4(2) . .
O106 Dy4 O29 137.6(2) . .
O28 Dy4 O29 70.3(2) . .
O30 Dy4 O29 70.5(2) . .
O35 Dy4 O76 138.3(3) . 2_666
O106 Dy4 O76 69.7(2) . 2_666
O28 Dy4 O76 100.1(2) . 2_666
O30 Dy4 O76 75.0(2) . 2_666
O29 Dy4 O76 145.5(2) . 2_666
O35 Dy4 O58 112.9(2) . .
O106 Dy4 O58 71.2(2) . .
O28 Dy4 O58 146.3(2) . .
O30 Dy4 O58 78.5(2) . .
O29 Dy4 O58 86.8(2) . .
O76 Dy4 O58 84.7(2) 2_666 .
O35 Dy4 O33 70.2(3) . .
O106 Dy4 O33 76.5(2) . .
O28 Dy4 O33 65.4(2) . .
O30 Dy4 O33 120.3(2) . .
O29 Dy4 O33 124.9(2) . .
O76 Dy4 O33 74.9(2) 2_666 .
O58 Dy4 O33 146.2(2) . .
O35 Dy4 Dy2 121.44(19) . .
O106 Dy4 Dy2 143.96(15) . .
O28 Dy4 Dy2 36.20(16) . .
O30 Dy4 Dy2 38.42(15) . .
O29 Dy4 Dy2 78.19(15) . .
O76 Dy4 Dy2 75.98(16) 2_666 .
O58 Dy4 Dy2 116.69(16) . .
O33 Dy4 Dy2 84.56(19) . .
O35 Dy4 Dy1 67.32(18) . .
O106 Dy4 Dy1 147.61(15) . .
O28 Dy4 Dy1 35.89(15) . .
O30 Dy4 Dy1 77.46(15) . .
O29 Dy4 Dy1 37.50(15) . .
O76 Dy4 Dy1 134.47(16) 2_666 .
O58 Dy4 Dy1 124.04(14) . .
O33 Dy4 Dy1 88.93(16) . .
Dy2 Dy4 Dy1 60.066(13) . .
O35 Dy4 Dy3 111.65(19) . .
O106 Dy4 Dy3 143.08(15) . .
O28 Dy4 Dy3 75.04(15) . .
O30 Dy4 Dy3 36.22(15) . .
O29 Dy4 Dy3 36.26(15) . .
O76 Dy4 Dy3 109.69(17) 2_666 .
O58 Dy4 Dy3 72.00(15) . .
O33 Dy4 Dy3 140.23(18) . .
Dy2 Dy4 Dy3 60.000(12) . .
Dy1 Dy4 Dy3 59.004(10) . .
O35 Dy4 Dy14 86.32(19) . .
O106 Dy4 Dy14 36.33(15) . .
O28 Dy4 Dy14 171.84(16) . .
O30 Dy4 Dy14 115.99(15) . .
O29 Dy4 Dy14 107.11(15) . .
O76 Dy4 Dy14 86.29(16) 2_666 .
O58 Dy4 Dy14 38.59(16) . .
O33 Dy4 Dy14 112.09(18) . .
Dy2 Dy4 Dy14 151.798(15) . .
Dy1 Dy4 Dy14 138.761(17) . .
Dy3 Dy4 Dy14 107.654(13) . .
O25 Dy5 O22 148.3(2) . .
O25 Dy5 O21 83.0(3) . .
O22 Dy5 O21 102.0(4) . .
O25 Dy5 O12 67.0(2) . .
O22 Dy5 O12 117.0(2) . .
O21 Dy5 O12 140.6(4) . .
O25 Dy5 O16 131.5(3) . .
O22 Dy5 O16 78.9(3) . .
O21 Dy5 O16 72.6(4) . .
O12 Dy5 O16 108.3(3) . .
O25 Dy5 O17 76.8(2) . .
O22 Dy5 O17 74.5(2) . .
O21 Dy5 O17 123.2(4) . .
O12 Dy5 O17 75.4(3) . .
O16 Dy5 O17 151.3(3) . .
O25 Dy5 O54 75.1(3) . 2_666
O22 Dy5 O54 78.0(3) . 2_666
O21 Dy5 O54 67.9(4) . 2_666
O12 Dy5 O54 123.5(3) . 2_666
O16 Dy5 O54 128.2(4) . 2_666
O17 Dy5 O54 55.7(3) . 2_666
O25 Dy5 O14 119.9(2) . .
O22 Dy5 O14 68.4(2) . .
O21 Dy5 O14 151.2(3) . .
O12 Dy5 O14 53.4(2) . .
O16 Dy5 O14 78.8(3) . .
O17 Dy5 O14 81.6(3) . .
O54 Dy5 O14 131.5(3) 2_666 .
O25 Dy5 O15 82.9(2) . .
O22 Dy5 O15 128.7(3) . .
O21 Dy5 O15 76.6(4) . .
O12 Dy5 O15 74.9(3) . .
O16 Dy5 O15 51.3(3) . .
O17 Dy5 O15 148.8(3) . .
O54 Dy5 O15 140.0(3) 2_666 .
O14 Dy5 O15 88.5(3) . .
O25 Dy5 C37 105.8(3) . .
O22 Dy5 C37 105.3(3) . .
O21 Dy5 C37 69.8(4) . .
O12 Dy5 C37 93.6(3) . .
O16 Dy5 C37 26.6(3) . .
O17 Dy5 C37 167.0(3) . .
O54 Dy5 C37 137.3(4) 2_666 .
O14 Dy5 C37 86.2(3) . .
O15 Dy5 C37 25.1(3) . .
O25 Dy5 N3 93.4(2) . .
O22 Dy5 N3 93.0(2) . .
O21 Dy5 N3 156.9(4) . .
O12 Dy5 N3 26.6(2) . .
O16 Dy5 N3 93.5(3) . .
O17 Dy5 N3 77.6(3) . .
O54 Dy5 N3 133.2(3) 2_666 .
O14 Dy5 N3 26.8(2) . .
O15 Dy5 N3 80.3(3) . .
C37 Dy5 N3 89.4(3) . .
O25 Dy5 Dy17 107.97(14) . 2_666
O22 Dy5 Dy17 40.48(16) . 2_666
O21 Dy5 Dy17 99.3(3) . 2_666
O12 Dy5 Dy17 113.53(17) . 2_666
O16 Dy5 Dy17 116.7(2) . 2_666
O17 Dy5 Dy17 42.35(18) . 2_666
O54 Dy5 Dy17 43.3(2) 2_666 2_666
O14 Dy5 Dy17 90.25(15) . 2_666
O15 Dy5 Dy17 168.0(2) . 2_666
C37 Dy5 Dy17 142.9(2) . 2_666
N3 Dy5 Dy17 103.49(18) . 2_666
O14 Dy6 O10 81.7(2) . .
O14 Dy6 O20 146.8(3) . .
O10 Dy6 O20 114.0(3) . .
O14 Dy6 O69 139.1(2) . 2_666
O10 Dy6 O69 69.3(2) . 2_666
O20 Dy6 O69 73.5(3) . 2_666
O14 Dy6 O67 73.3(2) . 2_666
O10 Dy6 O67 71.5(2) . 2_666
O20 Dy6 O67 138.4(3) . 2_666
O69 Dy6 O67 70.5(2) 2_666 2_666
O14 Dy6 O55 98.4(2) . 2_666
O10 Dy6 O55 150.6(2) . 2_666
O20 Dy6 O55 81.8(3) . 2_666
O69 Dy6 O55 93.8(2) 2_666 2_666
O67 Dy6 O55 80.3(2) 2_666 2_666
O14 Dy6 O1 82.7(3) . .
O10 Dy6 O1 72.4(3) . .
O20 Dy6 O1 75.4(3) . .
O69 Dy6 O1 113.5(3) 2_666 .
O67 Dy6 O1 139.0(3) 2_666 .
O55 Dy6 O1 136.9(2) 2_666 .
O14 Dy6 O22 68.9(2) . .
O10 Dy6 O22 137.4(2) . .
O20 Dy6 O22 81.1(3) . .
O69 Dy6 O22 150.1(2) 2_666 .
O67 Dy6 O22 124.3(2) 2_666 .
O55 Dy6 O22 66.9(2) 2_666 .
O1 Dy6 O22 73.8(2) . .
O14 Dy6 Dy11 61.75(15) . 2_666
O10 Dy6 Dy11 37.65(16) . 2_666
O20 Dy6 Dy11 146.7(2) . 2_666
O69 Dy6 Dy11 77.88(16) 2_666 2_666
O67 Dy6 Dy11 37.82(15) 2_666 2_666
O55 Dy6 Dy11 117.13(17) 2_666 2_666
O1 Dy6 Dy11 101.4(2) . 2_666
O22 Dy6 Dy11 130.62(15) . 2_666
O14 Dy6 Dy13 110.16(16) . 2_666
O10 Dy6 Dy13 76.41(15) . 2_666
O20 Dy6 Dy13 102.1(2) . 2_666
O69 Dy6 Dy13 36.38(16) 2_666 2_666
O67 Dy6 Dy13 36.91(15) 2_666 2_666
O55 Dy6 Dy13 76.02(14) 2_666 2_666
O1 Dy6 Dy13 144.08(19) . 2_666
O22 Dy6 Dy13 141.99(15) . 2_666
Dy11 Dy6 Dy13 60.879(13) 2_666 2_666
O14 Dy6 Dy12 115.17(15) . 2_666
O10 Dy6 Dy12 34.05(16) . 2_666
O20 Dy6 Dy12 87.1(3) . 2_666
O69 Dy6 Dy12 38.05(16) 2_666 2_666
O67 Dy6 Dy12 77.38(15) 2_666 2_666
O55 Dy6 Dy12 131.43(15) 2_666 2_666
O1 Dy6 Dy12 83.73(19) . 2_666
O22 Dy6 Dy12 156.57(15) . 2_666
Dy11 Dy6 Dy12 59.658(12) 2_666 2_666
Dy13 Dy6 Dy12 60.375(14) 2_666 2_666
O14 Dy6 Dy5 35.25(15) . .
O10 Dy6 Dy5 110.87(16) . .
O20 Dy6 Dy5 113.3(2) . .
O69 Dy6 Dy5 171.32(16) 2_666 .
O67 Dy6 Dy5 101.10(15) 2_666 .
O55 Dy6 Dy5 82.26(15) 2_666 .
O1 Dy6 Dy5 74.3(2) . .
O22 Dy6 Dy5 33.72(15) . .
Dy11 Dy6 Dy5 97.007(13) 2_666 .
Dy13 Dy6 Dy5 134.950(15) 2_666 .
Dy12 Dy6 Dy5 144.154(17) 2_666 .
O26 Dy7 O25 75.7(2) . .
O26 Dy7 O65 80.1(2) . .
O25 Dy7 O65 122.0(2) . .
O26 Dy7 O32 119.4(2) . .
O25 Dy7 O32 75.5(2) . .
O65 Dy7 O32 72.1(2) . .
O26 Dy7 O17 135.3(3) . .
O25 Dy7 O17 76.0(2) . .
O65 Dy7 O17 144.6(2) . .
O32 Dy7 O17 85.6(3) . .
O26 Dy7 O66 133.7(2) . .
O25 Dy7 O66 150.6(2) . .
O65 Dy7 O66 72.4(2) . .
O32 Dy7 O66 86.8(2) . .
O17 Dy7 O66 79.4(2) . .
O26 Dy7 O10N 73.7(2) . .
O25 Dy7 O10N 137.7(2) . .
O65 Dy7 O10N 80.4(2) . .
O32 Dy7 O10N 145.9(2) . .
O17 Dy7 O10N 107.1(3) . .
O66 Dy7 O10N 65.5(2) . .
O26 Dy7 O54 84.9(3) . 2_666
O25 Dy7 O54 70.5(3) . 2_666
O65 Dy7 O54 156.7(3) . 2_666
O32 Dy7 O54 131.2(3) . 2_666
O17 Dy7 O54 53.1(3) . 2_666
O66 Dy7 O54 106.6(3) . 2_666
O10N Dy7 O54 78.3(3) . 2_666
O26 Dy7 Dy5 97.9(2) . .
O25 Dy7 Dy5 37.89(15) . .
O65 Dy7 Dy5 157.98(15) . .
O32 Dy7 Dy5 90.32(15) . .
O17 Dy7 Dy5 41.68(17) . .
O66 Dy7 Dy5 120.96(14) . .
O10N Dy7 Dy5 120.41(19) . .
O54 Dy7 Dy5 42.2(2) 2_666 .
O26 Dy7 Dy3 93.79(18) . .
O25 Dy7 Dy3 36.92(15) . .
O65 Dy7 Dy3 94.96(15) . .
O32 Dy7 Dy3 39.27(15) . .
O17 Dy7 Dy3 83.66(18) . .
O66 Dy7 Dy3 124.59(14) . .
O10N Dy7 Dy3 167.21(16) . .
O54 Dy7 Dy3 103.9(2) 2_666 .
Dy5 Dy7 Dy3 63.165(14) . .
O26 Dy7 Dy9 103.83(19) . .
O25 Dy7 Dy9 154.44(15) . .
O65 Dy7 Dy9 35.61(15) . .
O32 Dy7 Dy9 83.01(15) . .
O17 Dy7 Dy9 116.38(17) . .
O66 Dy7 Dy9 37.77(14) . .
O10N Dy7 Dy9 62.96(19) . .
O54 Dy7 Dy9 135.1(2) 2_666 .
Dy5 Dy7 Dy9 157.763(15) . .
Dy3 Dy7 Dy9 119.050(18) . .
O61 Dy8 O7N 146.6(3) . .
O61 Dy8 O65 122.0(2) . .
O7N Dy8 O65 80.5(2) . .
O61 Dy8 O63 79.3(3) . .
O7N Dy8 O63 85.7(3) . .
O65 Dy8 O63 72.7(2) . .
O61 Dy8 O58 73.6(2) . .
O7N Dy8 O58 102.1(2) . .
O65 Dy8 O58 145.8(2) . .
O63 Dy8 O58 141.2(2) . .
O61 Dy8 O32 141.6(2) . .
O7N Dy8 O32 65.1(2) . .
O65 Dy8 O32 71.4(2) . .
O63 Dy8 O32 136.6(2) . .
O58 Dy8 O32 78.8(2) . .
O61 Dy8 O59 78.0(3) . .
O7N Dy8 O59 69.0(3) . .
O65 Dy8 O59 134.2(2) . .
O63 Dy8 O59 71.7(3) . .
O58 Dy8 O59 75.8(2) . .
O32 Dy8 O59 120.4(3) . .
O61 Dy8 O62 72.5(2) . .
O7N Dy8 O62 140.8(3) . .
O65 Dy8 O62 69.9(2) . .
O63 Dy8 O62 108.2(2) . .
O58 Dy8 O62 89.6(2) . .
O32 Dy8 O62 81.2(2) . .
O59 Dy8 O62 149.8(2) . .
O61 Dy8 Dy14 35.81(15) . .
O7N Dy8 Dy14 126.3(2) . .
O65 Dy8 Dy14 153.20(14) . .
O63 Dy8 Dy14 106.7(2) . .
O58 Dy8 Dy14 38.98(16) . .
O32 Dy8 Dy14 116.40(14) . .
O59 Dy8 Dy14 66.38(18) . .
O62 Dy8 Dy14 85.55(14) . .
O61 Dy8 Dy3 144.38(15) . .
O7N Dy8 Dy3 36.82(19) . .
O65 Dy8 Dy3 92.77(15) . .
O63 Dy8 Dy3 122.5(2) . .
O58 Dy8 Dy3 72.74(16) . .
O32 Dy8 Dy3 38.01(15) . .
O59 Dy8 Dy3 82.9(2) . .
O62 Dy8 Dy3 118.28(15) . .
Dy14 Dy8 Dy3 108.720(14) . .
O61 Dy8 Dy7 151.67(15) . .
O7N Dy8 Dy7 60.4(2) . .
O65 Dy8 Dy7 35.79(15) . .
O63 Dy8 Dy7 100.71(19) . .
O58 Dy8 Dy7 116.33(16) . .
O32 Dy8 Dy7 37.51(14) . .
O59 Dy8 Dy7 129.35(19) . .
O62 Dy8 Dy7 80.82(15) . .
Dy14 Dy8 Dy7 152.109(16) . .
Dy3 Dy8 Dy7 58.628(12) . .
O78 Dy9 O65 81.1(2) . .
O78 Dy9 O34 73.4(2) . 2_666
O65 Dy9 O34 122.5(2) . 2_666
O78 Dy9 O62 137.9(2) . .
O65 Dy9 O62 72.6(2) . .
O34 Dy9 O62 148.7(2) 2_666 .
O78 Dy9 O66 117.7(2) . .
O65 Dy9 O66 73.7(2) . .
O34 Dy9 O66 74.3(2) 2_666 .
O62 Dy9 O66 85.9(2) . .
O78 Dy9 O4N 78.7(2) . .
O65 Dy9 O4N 85.8(2) . .
O34 Dy9 O4N 135.2(2) 2_666 .
O62 Dy9 O4N 67.4(2) . .
O66 Dy9 O4N 150.4(2) . .
O78 Dy9 O74 130.1(2) . .
O65 Dy9 O74 148.8(2) . .
O34 Dy9 O74 75.2(2) 2_666 .
O62 Dy9 O74 80.5(2) . .
O66 Dy9 O74 89.2(2) . .
O4N Dy9 O74 98.3(2) . .
O78 Dy9 Dy10 97.42(18) . .
O65 Dy9 Dy10 156.67(16) . .
O34 Dy9 Dy10 37.11(15) 2_666 .
O62 Dy9 Dy10 119.49(15) . .
O66 Dy9 Dy10 86.76(14) . .
O4N Dy9 Dy10 116.89(19) . .
O74 Dy9 Dy10 39.38(14) . .
O78 Dy9 Dy16 90.91(18) . 2_666
O65 Dy9 Dy16 95.21(16) . 2_666
O34 Dy9 Dy16 36.77(16) 2_666 2_666
O62 Dy9 Dy16 123.09(15) . 2_666
O66 Dy9 Dy16 38.49(14) . 2_666
O4N Dy9 Dy16 169.31(16) . 2_666
O74 Dy9 Dy16 86.30(16) . 2_666
Dy10 Dy9 Dy16 61.467(14) . 2_666
O78 Dy9 Dy7 94.91(19) . .
O65 Dy9 Dy7 36.06(15) . .
O34 Dy9 Dy7 95.71(16) 2_666 .
O62 Dy9 Dy7 82.76(15) . .
O66 Dy9 Dy7 38.63(14) . .
O4N Dy9 Dy7 121.22(19) . .
O74 Dy9 Dy7 126.07(16) . .
Dy10 Dy9 Dy7 121.870(19) . .
Dy16 Dy9 Dy7 61.762(12) 2_666 .
O78 Dy9 Dy13 116.78(18) . .
O65 Dy9 Dy13 94.69(15) . .
O34 Dy9 Dy13 142.82(15) 2_666 .
O62 Dy9 Dy13 37.28(15) . .
O66 Dy9 Dy13 121.25(14) . .
O4N Dy9 Dy13 38.19(16) . .
O74 Dy9 Dy13 71.82(15) . .
Dy10 Dy9 Dy13 106.513(17) . .
Dy16 Dy9 Dy13 151.736(15) 2_666 .
Dy7 Dy9 Dy13 117.454(14) . .
O81 Dy10 O92 101.4(3) . .
O81 Dy10 O34 147.6(2) . 2_666
O92 Dy10 O34 81.5(3) . 2_666
O81 Dy10 O77 117.0(2) . .
O92 Dy10 O77 141.4(3) . .
O34 Dy10 O77 67.8(2) 2_666 .
O81 Dy10 O74 74.1(2) . .
O92 Dy10 O74 114.3(3) . .
O34 Dy10 O74 75.4(2) 2_666 .
O77 Dy10 O74 80.8(2) . .
O81 Dy10 O93 77.6(2) . .
O92 Dy10 O93 74.1(3) . .
O34 Dy10 O93 132.8(2) 2_666 .
O77 Dy10 O93 110.1(3) . .
O74 Dy10 O93 151.6(2) . .
O81 Dy10 O79 69.3(2) . .
O92 Dy10 O79 152.7(3) . .
O34 Dy10 O79 120.5(2) 2_666 .
O77 Dy10 O79 53.1(2) . .
O74 Dy10 O79 88.5(2) . .
O93 Dy10 O79 78.8(3) . .
O81 Dy10 O94 128.2(2) . .
O92 Dy10 O94 79.1(3) . .
O34 Dy10 O94 84.1(2) 2_666 .
O77 Dy10 O94 75.2(3) . .
O74 Dy10 O94 153.0(3) . .
O93 Dy10 O94 52.3(3) . .
O79 Dy10 O94 87.0(3) . .
O81 Dy10 O80 83.7(3) . .
O92 Dy10 O80 50.7(3) . .
O34 Dy10 O80 73.3(3) 2_666 .
O77 Dy10 O80 132.6(3) . .
O74 Dy10 O80 63.8(3) . .
O93 Dy10 O80 116.0(3) . .
O79 Dy10 O80 146.0(3) . .
O94 Dy10 O80 126.8(3) . .
O81 Dy10 C55 104.0(3) . .
O92 Dy10 C55 74.4(3) . .
O34 Dy10 C55 107.7(3) 2_666 .
O77 Dy10 C55 92.8(3) . .
O74 Dy10 C55 171.3(3) . .
O93 Dy10 C55 27.0(3) . .
O79 Dy10 C55 83.0(3) . .
O94 Dy10 C55 25.4(3) . .
O80 Dy10 C55 124.7(3) . .
O81 Dy10 N2 94.2(2) . .
O92 Dy10 N2 157.9(3) . .
O34 Dy10 N2 93.6(2) 2_666 .
O77 Dy10 N2 25.8(2) . .
O74 Dy10 N2 84.8(2) . .
O93 Dy10 N2 94.5(3) . .
O79 Dy10 N2 27.2(2) . .
O94 Dy10 N2 79.0(3) . .
O80 Dy10 N2 147.9(3) . .
C55 Dy10 N2 86.9(3) . .
O81 Dy10 C91 93.8(4) . .
O92 Dy10 C91 26.3(4) . .
O34 Dy10 C91 74.5(4) 2_666 .
O77 Dy10 C91 142.2(4) . .
O74 Dy10 C91 88.0(4) . .
O93 Dy10 C91 96.8(5) . .
O79 Dy10 C91 163.0(4) . .
O94 Dy10 C91 103.4(4) . .
O80 Dy10 C91 24.5(4) . .
C55 Dy10 C91 100.6(4) . .
N2 Dy10 C91 167.3(4) . .
O91 Dy11 O81 76.3(3) . .
O91 Dy11 O67 144.0(3) . .
O81 Dy11 O67 137.7(2) . .
O91 Dy11 O73 75.9(3) . .
O81 Dy11 O73 135.8(2) . .
O67 Dy11 O73 69.8(2) . .
O91 Dy11 O10 87.0(3) . 2_666
O81 Dy11 O10 141.0(2) . 2_666
O67 Dy11 O10 71.2(2) . 2_666
O73 Dy11 O10 70.1(2) . 2_666
O91 Dy11 O11 137.0(3) . 2_666
O81 Dy11 O11 70.2(2) . 2_666
O67 Dy11 O11 77.1(2) . 2_666
O73 Dy11 O11 146.8(2) . 2_666
O10 Dy11 O11 102.4(2) 2_666 2_666
O91 Dy11 O83 73.4(3) . .
O81 Dy11 O83 76.4(2) . .
O67 Dy11 O83 118.9(2) . .
O73 Dy11 O83 126.1(2) . .
O10 Dy11 O83 65.1(2) 2_666 .
O11 Dy11 O83 73.1(2) 2_666 .
O91 Dy11 O74 113.8(3) . .
O81 Dy11 O74 72.5(2) . .
O67 Dy11 O74 76.7(2) . .
O73 Dy11 O74 88.3(2) . .
O10 Dy11 O74 145.8(2) 2_666 .
O11 Dy11 O74 81.1(2) 2_666 .
O83 Dy11 O74 144.8(2) . .
O91 Dy11 Dy10 84.3(3) . .
O81 Dy11 Dy10 36.57(15) . .
O67 Dy11 Dy10 115.89(15) . .
O73 Dy11 Dy10 106.89(16) . .
O10 Dy11 Dy10 171.28(16) 2_666 .
O11 Dy11 Dy10 84.58(16) 2_666 .
O83 Dy11 Dy10 112.82(17) . .
O74 Dy11 Dy10 39.72(14) . .
O91 Dy11 Dy6 123.5(3) . 2_666
O81 Dy11 Dy6 146.23(16) . 2_666
O67 Dy11 Dy6 38.28(14) . 2_666
O73 Dy11 Dy6 77.92(15) . 2_666
O10 Dy11 Dy6 36.86(16) 2_666 2_666
O11 Dy11 Dy6 78.10(15) 2_666 2_666
O83 Dy11 Dy6 83.55(18) . 2_666
O74 Dy11 Dy6 114.46(14) . 2_666
Dy10 Dy11 Dy6 151.600(17) . 2_666
O91 Dy11 Dy12 67.2(3) . .
O81 Dy11 Dy12 143.22(16) . .
O67 Dy11 Dy12 78.89(15) . .
O73 Dy11 Dy12 38.46(16) . .
O10 Dy11 Dy12 35.65(15) 2_666 .
O11 Dy11 Dy12 137.10(16) 2_666 .
O83 Dy11 Dy12 88.51(18) . .
O74 Dy11 Dy12 126.51(15) . .
Dy10 Dy11 Dy12 138.154(16) . .
Dy6 Dy11 Dy12 61.225(17) 2_666 .
O91 Dy11 Dy13 111.5(3) . .
O81 Dy11 Dy13 143.28(15) . .
O67 Dy11 Dy13 36.33(15) . .
O73 Dy11 Dy13 35.69(15) . .
O10 Dy11 Dy13 75.59(16) 2_666 .
O11 Dy11 Dy13 111.46(16) 2_666 .
O83 Dy11 Dy13 140.22(18) . .
O74 Dy11 Dy13 71.67(14) . .
Dy10 Dy11 Dy13 106.959(17) . .
Dy6 Dy11 Dy13 60.357(12) 2_666 .
Dy12 Dy11 Dy13 60.715(14) . .
O90 Dy12 O10 96.7(3) . 2_666
O90 Dy12 O72 97.4(3) . .
O10 Dy12 O72 146.4(3) 2_666 .
O90 Dy12 O73 75.4(3) . .
O10 Dy12 O73 70.7(2) 2_666 .
O72 Dy12 O73 83.7(3) . .
O90 Dy12 O70 139.7(4) . .
O10 Dy12 O70 91.5(3) 2_666 .
O72 Dy12 O70 97.1(4) . .
O73 Dy12 O70 143.7(3) . .
O90 Dy12 O85 76.2(4) . .
O10 Dy12 O85 141.3(3) 2_666 .
O72 Dy12 O85 71.9(3) . .
O73 Dy12 O85 139.4(3) . .
O70 Dy12 O85 73.0(4) . .
O90 Dy12 O69 144.2(3) . .
O10 Dy12 O69 68.3(2) 2_666 .
O72 Dy12 O69 82.7(3) . .
O73 Dy12 O69 69.0(2) . .
O70 Dy12 O69 75.0(3) . .
O85 Dy12 O69 135.7(3) . .
O90 Dy12 O84 76.0(4) . .
O10 Dy12 O84 71.7(3) 2_666 .
O72 Dy12 O84 141.5(4) . .
O73 Dy12 O84 128.8(3) . .
O70 Dy12 O84 69.3(4) . .
O85 Dy12 O84 69.7(4) . .
O69 Dy12 O84 124.6(3) . .
O90 Dy12 Dy11 73.0(3) . .
O10 Dy12 Dy11 36.98(16) 2_666 .
O72 Dy12 Dy11 121.4(2) . .
O73 Dy12 Dy11 37.73(15) . .
O70 Dy12 Dy11 127.8(3) . .
O85 Dy12 Dy11 147.7(3) . .
O69 Dy12 Dy11 76.55(16) . .
O84 Dy12 Dy11 93.3(3) . .
O90 Dy12 Dy6 129.8(3) . 2_666
O10 Dy12 Dy6 34.58(16) 2_666 2_666
O72 Dy12 Dy6 119.1(2) . 2_666
O73 Dy12 Dy6 75.85(15) . 2_666
O70 Dy12 Dy6 72.1(3) . 2_666
O85 Dy12 Dy6 144.4(3) . 2_666
O69 Dy12 Dy6 36.48(15) . 2_666
O84 Dy12 Dy6 91.6(3) . 2_666
Dy11 Dy12 Dy6 59.117(19) . 2_666
O90 Dy12 Dy13 109.9(3) . .
O10 Dy12 Dy13 76.04(16) 2_666 .
O72 Dy12 Dy13 70.5(2) . .
O73 Dy12 Dy13 35.77(14) . .
O70 Dy12 Dy13 110.4(2) . .
O85 Dy12 Dy13 142.4(2) . .
O69 Dy12 Dy13 36.38(15) . .
O84 Dy12 Dy13 147.7(3) . .
Dy11 Dy12 Dy13 60.419(13) . .
Dy6 Dy12 Dy13 59.577(13) 2_666 .
O60 Dy13 O73 140.4(2) . .
O60 Dy13 O69 80.9(2) . .
O73 Dy13 O69 71.4(2) . .
O60 Dy13 O67 74.4(2) . .
O73 Dy13 O67 70.0(2) . .
O69 Dy13 O67 70.7(2) . .
O60 Dy13 O68 117.4(2) . .
O73 Dy13 O68 85.2(2) . .
O69 Dy13 O68 79.5(2) . .
O67 Dy13 O68 145.8(2) . .
O60 Dy13 O61 69.4(2) . .
O73 Dy13 O61 149.6(2) . .
O69 Dy13 O61 119.6(2) . .
O67 Dy13 O61 139.3(2) . .
O68 Dy13 O61 70.6(2) . .
O60 Dy13 O62 79.4(2) . .
O73 Dy13 O62 112.2(2) . .
O69 Dy13 O62 150.2(2) . .
O67 Dy13 O62 82.7(2) . .
O68 Dy13 O62 129.6(2) . .
O61 Dy13 O62 73.2(2) . .
O60 Dy13 O4N 140.4(2) . .
O73 Dy13 O4N 74.1(2) . .
O69 Dy13 O4N 138.3(2) . .
O67 Dy13 O4N 117.8(2) . .
O68 Dy13 O4N 74.9(2) . .
O61 Dy13 O4N 81.8(2) . .
O62 Dy13 O4N 66.3(2) . .
O60 Dy13 Dy6 64.26(15) . 2_666
O73 Dy13 Dy6 76.83(15) . 2_666
O69 Dy13 Dy6 36.27(16) . 2_666
O67 Dy13 Dy6 37.13(15) . 2_666
O68 Dy13 Dy6 115.77(18) . 2_666
O61 Dy13 Dy6 129.91(14) . 2_666
O62 Dy13 Dy6 114.18(14) . 2_666
O4N Dy13 Dy6 147.98(19) . 2_666
O60 Dy13 Dy11 110.54(15) . .
O73 Dy13 Dy11 36.10(15) . .
O69 Dy13 Dy11 76.08(16) . .
O67 Dy13 Dy11 36.12(15) . .
O68 Dy13 Dy11 120.95(17) . .
O61 Dy13 Dy11 163.33(15) . .
O62 Dy13 Dy11 90.30(15) . .
O4N Dy13 Dy11 89.53(19) . .
Dy6 Dy13 Dy11 58.764(17) 2_666 .
O60 Dy13 Dy12 118.17(15) . .
O73 Dy13 Dy12 36.86(16) . .
O69 Dy13 Dy12 37.84(16) . .
O67 Dy13 Dy12 77.23(15) . .
O68 Dy13 Dy12 68.97(18) . .
O61 Dy13 Dy12 136.82(15) . .
O62 Dy13 Dy12 147.75(15) . .
O4N Dy13 Dy12 101.45(18) . .
Dy6 Dy13 Dy12 60.047(18) 2_666 .
Dy11 Dy13 Dy12 58.866(17) . .
O52 Dy14 O61 88.0(2) . .
O52 Dy14 O106 78.5(2) . .
O61 Dy14 O106 142.1(2) . .
O52 Dy14 O49 86.1(3) . .
O61 Dy14 O49 144.6(2) . .
O106 Dy14 O49 70.2(2) . .
O52 Dy14 O53 145.6(2) . .
O61 Dy14 O53 120.7(2) . .
O106 Dy14 O53 67.2(2) . .
O49 Dy14 O53 80.2(2) . .
O52 Dy14 O60 150.6(2) . .
O61 Dy14 O60 68.0(2) . .
O106 Dy14 O60 109.8(2) . .
O49 Dy14 O60 123.3(3) . .
O53 Dy14 O60 52.8(2) . .
O52 Dy14 O58 78.3(3) . .
O61 Dy14 O58 72.6(2) . .
O106 Dy14 O58 70.0(2) . .
O49 Dy14 O58 139.4(2) . .
O53 Dy14 O58 91.9(2) . .
O60 Dy14 O58 78.4(2) . .
O52 Dy14 O56 73.6(3) . .
O61 Dy14 O56 74.8(2) . .
O106 Dy14 O56 132.3(2) . .
O49 Dy14 O56 70.0(3) . .
O53 Dy14 O56 128.8(3) . .
O60 Dy14 O56 113.6(2) . .
O58 Dy14 O56 137.3(2) . .
O52 Dy14 O57 125.2(3) . .
O61 Dy14 O57 81.0(2) . .
O106 Dy14 O57 135.3(2) . .
O49 Dy14 O57 74.2(3) . .
O53 Dy14 O57 81.0(2) . .
O60 Dy14 O57 69.3(2) . .
O58 Dy14 O57 144.1(2) . .
O56 Dy14 O57 51.7(3) . .
O52 Dy14 N1 164.4(3) . .
O61 Dy14 N1 93.6(2) . .
O106 Dy14 N1 90.9(2) . .
O49 Dy14 N1 101.2(3) . .
O53 Dy14 N1 27.4(2) . .
O60 Dy14 N1 25.7(2) . .
O58 Dy14 N1 87.4(2) . .
O56 Dy14 N1 121.7(3) . .
O57 Dy14 N1 70.3(3) . .
O52 Dy14 C97 99.1(3) . .
O61 Dy14 C97 77.9(3) . .
O106 Dy14 C97 138.9(3) . .
O49 Dy14 C97 68.7(3) . .
O53 Dy14 C97 104.9(3) . .
O60 Dy14 C97 92.4(3) . .
O58 Dy14 C97 150.4(3) . .
O56 Dy14 C97 25.6(3) . .
O57 Dy14 C97 26.1(3) . .
N1 Dy14 C97 96.4(3) . .
O52 Dy14 Dy8 74.7(2) . .
O61 Dy14 Dy8 35.74(15) . .
O106 Dy14 Dy8 106.35(15) . .
O49 Dy14 Dy8 160.7(2) . .
O53 Dy14 Dy8 116.64(17) . .
O60 Dy14 Dy8 75.92(14) . .
O58 Dy14 Dy8 38.06(14) . .
O56 Dy14 Dy8 102.59(19) . .
O57 Dy14 Dy8 115.90(19) . .
N1 Dy14 Dy8 97.81(18) . .
C97 Dy14 Dy8 112.5(2) . .
O53 Dy15 O42 142.1(2) . .
O53 Dy15 O36 146.9(2) . .
O42 Dy15 O36 70.3(2) . .
O53 Dy15 O47 76.1(2) . .
O42 Dy15 O47 72.2(2) . .
O36 Dy15 O47 123.3(2) . .
O53 Dy15 O43 87.6(3) . .
O42 Dy15 O43 103.6(2) . .
O36 Dy15 O43 74.2(3) . .
O47 Dy15 O43 75.0(2) . .
O53 Dy15 O51 78.6(2) . .
O42 Dy15 O51 70.8(2) . .
O36 Dy15 O51 131.5(3) . .
O47 Dy15 O51 68.7(2) . .
O43 Dy15 O51 143.3(2) . .
O53 Dy15 O106 68.9(2) . .
O42 Dy15 O106 148.7(2) . .
O36 Dy15 O106 80.0(2) . .
O47 Dy15 O106 135.6(2) . .
O43 Dy15 O106 77.0(2) . .
O51 Dy15 O106 126.9(2) . .
O53 Dy15 O76 100.7(2) . 2_666
O42 Dy15 O76 94.5(2) . 2_666
O36 Dy15 O76 77.4(3) . 2_666
O47 Dy15 O76 146.5(2) . 2_666
O43 Dy15 O76 138.5(2) . 2_666
O51 Dy15 O76 77.9(2) . 2_666
O106 Dy15 O76 68.7(2) . 2_666
O53 Dy15 Dy18 114.15(16) . .
O42 Dy15 Dy18 38.25(17) . .
O36 Dy15 Dy18 88.84(16) . .
O47 Dy15 Dy18 38.08(15) . .
O43 Dy15 Dy18 77.11(17) . .
O51 Dy15 Dy18 77.90(14) . .
O106 Dy15 Dy18 153.71(15) . .
O76 Dy15 Dy18 132.08(15) 2_666 .
O53 Dy15 Dy16 115.78(17) . .
O42 Dy15 Dy16 36.03(16) . .
O36 Dy15 Dy16 96.0(2) . .
O47 Dy15 Dy16 76.05(16) . .
O43 Dy15 Dy16 136.59(17) . .
O51 Dy15 Dy16 37.33(14) . .
O106 Dy15 Dy16 144.17(15) . .
O76 Dy15 Dy16 75.65(15) 2_666 .
Dy18 Dy15 Dy16 60.236(14) . .
O53 Dy15 Dy17 65.91(15) . .
O42 Dy15 Dy17 76.18(17) . .
O36 Dy15 Dy17 145.89(17) . .
O47 Dy15 Dy17 35.74(16) . .
O43 Dy15 Dy17 108.53(19) . .
O51 Dy15 Dy17 34.85(15) . .
O106 Dy15 Dy17 134.07(14) . .
O76 Dy15 Dy17 111.96(17) 2_666 .
Dy18 Dy15 Dy17 60.037(14) . .
Dy16 Dy15 Dy17 57.860(11) . .
O53 Dy15 Dy4 87.59(16) . .
O42 Dy15 Dy4 122.71(17) . .
O36 Dy15 Dy4 71.41(17) . .
O47 Dy15 Dy4 163.66(15) . .
O43 Dy15 Dy4 105.06(18) . .
O51 Dy15 Dy4 108.14(14) . .
O106 Dy15 Dy4 33.23(15) . .
O76 Dy15 Dy4 36.10(15) 2_666 .
Dy18 Dy15 Dy4 158.261(15) . .
Dy16 Dy15 Dy4 111.628(15) . .
Dy17 Dy15 Dy4 135.526(17) . .
O77 Dy16 O42 78.3(2) 2_666 .
O77 Dy16 O37 113.0(3) 2_666 .
O42 Dy16 O37 77.2(2) . .
O77 Dy16 O48 141.1(2) 2_666 .
O42 Dy16 O48 71.6(2) . .
O37 Dy16 O48 84.0(2) . .
O77 Dy16 O34 69.0(2) 2_666 .
O42 Dy16 O34 122.5(2) . .
O37 Dy16 O34 74.3(2) . .
O48 Dy16 O34 149.2(2) . .
O77 Dy16 O51 74.9(2) 2_666 .
O42 Dy16 O51 70.8(2) . .
O37 Dy16 O51 144.8(2) . .
O48 Dy16 O51 72.3(2) . .
O34 Dy16 O51 136.3(2) . .
O77 Dy16 O66 81.1(2) 2_666 2_666
O42 Dy16 O66 145.8(2) . 2_666
O37 Dy16 O66 136.5(2) . 2_666
O48 Dy16 O66 111.2(2) . 2_666
O34 Dy16 O66 73.4(2) . 2_666
O51 Dy16 O66 77.6(2) . 2_666
O77 Dy16 N10 140.8(3) 2_666 2_666
O42 Dy16 N10 140.6(2) . 2_666
O37 Dy16 N10 80.1(2) . 2_666
O48 Dy16 N10 74.3(2) . 2_666
O34 Dy16 N10 80.6(2) . 2_666
O51 Dy16 N10 116.4(2) . 2_666
O66 Dy16 N10 66.6(2) 2_666 2_666
O77 Dy16 O10N 140.8(3) 2_666 2_666
O42 Dy16 O10N 140.6(2) . 2_666
O37 Dy16 O10N 80.1(2) . 2_666
O48 Dy16 O10N 74.3(2) . 2_666
O34 Dy16 O10N 80.6(2) . 2_666
O51 Dy16 O10N 116.4(2) . 2_666
O66 Dy16 O10N 66.6(2) 2_666 2_666
N10 Dy16 O10N 0.0(7) 2_666 2_666
O77 Dy16 Dy17 112.66(18) 2_666 .
O42 Dy16 Dy17 79.27(16) . .
O37 Dy16 Dy17 122.20(19) . .
O48 Dy16 Dy17 38.38(15) . .
O34 Dy16 Dy17 156.84(15) . .
O51 Dy16 Dy17 37.76(15) . .
O66 Dy16 Dy17 83.95(15) 2_666 .
N10 Dy16 Dy17 86.25(19) 2_666 .
O10N Dy16 Dy17 86.25(19) 2_666 .
O77 Dy16 Dy18 115.59(18) 2_666 .
O42 Dy16 Dy18 37.66(16) . .
O37 Dy16 Dy18 68.24(19) . .
O48 Dy16 Dy18 36.51(15) . .
O34 Dy16 Dy18 140.69(15) . .
O51 Dy16 Dy18 77.38(15) . .
O66 Dy16 Dy18 144.67(15) 2_666 .
N10 Dy16 Dy18 103.64(19) 2_666 .
O10N Dy16 Dy18 103.64(19) 2_666 .
Dy17 Dy16 Dy18 61.100(13) . .
O77 Dy16 Dy9 77.26(18) 2_666 2_666
O42 Dy16 Dy9 153.16(17) . 2_666
O37 Dy16 Dy9 102.46(19) . 2_666
O48 Dy16 Dy9 135.19(15) . 2_666
O34 Dy16 Dy9 36.19(15) . 2_666
O51 Dy16 Dy9 112.75(15) . 2_666
O66 Dy16 Dy9 38.09(15) 2_666 2_666
N10 Dy16 Dy9 63.62(19) 2_666 2_666
O10N Dy16 Dy9 63.62(19) 2_666 2_666
Dy17 Dy16 Dy9 120.657(16) . 2_666
Dy18 Dy16 Dy9 166.035(14) . 2_666
O22 Dy17 O51 140.6(2) 2_666 .
O22 Dy17 O50 71.9(3) 2_666 .
O51 Dy17 O50 144.1(3) . .
O22 Dy17 O48 143.5(2) 2_666 .
O51 Dy17 O48 73.2(2) . .
O50 Dy17 O48 82.3(3) . .
O22 Dy17 O47 125.8(2) 2_666 .
O51 Dy17 O47 69.8(2) . .
O50 Dy17 O47 77.4(3) . .
O48 Dy17 O47 70.3(2) . .
O22 Dy17 O17 75.8(2) 2_666 2_666
O51 Dy17 O17 80.9(2) . 2_666
O50 Dy17 O17 131.7(3) . 2_666
O48 Dy17 O17 105.2(2) . 2_666
O47 Dy17 O17 150.6(2) . 2_666
O22 Dy17 O54 78.7(3) 2_666 .
O51 Dy17 O54 113.6(3) . .
O50 Dy17 O54 82.4(4) . .
O48 Dy17 O54 72.6(3) . .
O47 Dy17 O54 139.6(3) . .
O17 Dy17 O54 56.5(3) 2_666 .
O22 Dy17 O55 67.9(2) 2_666 .
O51 Dy17 O55 78.1(2) . .
O50 Dy17 O55 115.7(3) . .
O48 Dy17 O55 148.4(2) . .
O47 Dy17 O55 87.8(2) . .
O17 Dy17 O55 82.6(3) 2_666 .
O54 Dy17 O55 132.6(3) . .
O22 Dy17 Dy5 40.95(16) 2_666 2_666
O51 Dy17 Dy5 124.34(16) . 2_666
O50 Dy17 Dy5 89.8(2) . 2_666
O48 Dy17 Dy5 116.17(15) . 2_666
O47 Dy17 Dy5 165.08(16) . 2_666
O17 Dy17 Dy5 43.42(17) 2_666 2_666
O54 Dy17 Dy5 43.6(2) . 2_666
O55 Dy17 Dy5 90.77(15) . 2_666
O22 Dy17 Dy16 156.32(17) 2_666 .
O51 Dy17 Dy16 38.60(14) . .
O50 Dy17 Dy16 120.6(2) . .
O48 Dy17 Dy16 38.47(16) . .
O47 Dy17 Dy16 77.86(16) . .
O17 Dy17 Dy16 81.59(17) 2_666 .
O54 Dy17 Dy16 83.1(3) . .
O55 Dy17 Dy16 116.30(16) . .
Dy5 Dy17 Dy16 115.863(19) 2_666 .
O22 Dy17 Dy18 138.72(16) 2_666 .
O51 Dy17 Dy18 77.28(15) . .
O50 Dy17 Dy18 67.6(2) . .
O48 Dy17 Dy18 35.96(16) . .
O47 Dy17 Dy18 36.81(15) . .
O17 Dy17 Dy18 139.77(18) 2_666 .
O54 Dy17 Dy18 103.0(2) . .
O55 Dy17 Dy18 124.37(15) . .
Dy5 Dy17 Dy18 143.542(15) 2_666 .
Dy16 Dy17 Dy18 60.424(13) . .
O22 Dy17 Dy15 137.16(16) 2_666 .
O51 Dy17 Dy15 36.20(16) . .
O50 Dy17 Dy15 113.1(2) . .
O48 Dy17 Dy15 76.50(15) . .
O47 Dy17 Dy15 35.60(15) . .
O17 Dy17 Dy15 115.14(18) 2_666 .
O54 Dy17 Dy15 143.1(3) . .
O55 Dy17 Dy15 72.60(14) . .
Dy5 Dy17 Dy15 155.756(16) 2_666 .
Dy16 Dy17 Dy15 60.120(17) . .
Dy18 Dy17 Dy15 58.347(11) . .
O38 Dy18 O44 141.9(3) . .
O38 Dy18 O48 94.3(3) . .
O44 Dy18 O48 90.8(3) . .
O38 Dy18 O40 98.7(3) . .
O44 Dy18 O40 101.6(3) . .
O48 Dy18 O40 139.7(2) . .
O38 Dy18 O47 141.3(2) . .
O44 Dy18 O47 75.5(2) . .
O48 Dy18 O47 70.7(2) . .
O40 Dy18 O47 75.5(2) . .
O38 Dy18 O42 70.5(2) . .
O44 Dy18 O42 145.5(2) . .
O48 Dy18 O42 71.3(2) . .
O40 Dy18 O42 77.4(3) . .
O47 Dy18 O42 70.9(2) . .
O38 Dy18 O41 72.1(3) . .
O44 Dy18 O41 72.3(3) . .
O48 Dy18 O41 77.2(3) . .
O40 Dy18 O41 143.1(3) . .
O47 Dy18 O41 133.7(3) . .
O42 Dy18 O41 128.2(3) . .
O38 Dy18 N13 81.8(3) . 2_676
O44 Dy18 N13 75.9(3) . 2_676
O48 Dy18 N13 151.0(2) . 2_676
O40 Dy18 N13 69.0(3) . 2_676
O47 Dy18 N13 128.1(3) . 2_676
O42 Dy18 N13 132.2(2) . 2_676
O41 Dy18 N13 74.3(3) . 2_676
O38 Dy18 Dy15 105.5(2) . .
O44 Dy18 Dy15 112.6(2) . .
O48 Dy18 Dy15 79.37(15) . .
O40 Dy18 Dy15 60.41(18) . .
O47 Dy18 Dy15 38.07(15) . .
O42 Dy18 Dy15 36.78(15) . .
O41 Dy18 Dy15 156.2(2) . .
N13 Dy18 Dy15 129.41(19) 2_676 .
O38 Dy18 Dy16 71.30(18) . .
O44 Dy18 Dy16 126.57(19) . .
O48 Dy18 Dy16 36.87(16) . .
O40 Dy18 Dy16 113.9(2) . .
O47 Dy18 Dy16 76.34(17) . .
O42 Dy18 Dy16 36.90(16) . .
O41 Dy18 Dy16 97.2(2) . .
N13 Dy18 Dy16 153.08(19) 2_676 .
Dy15 Dy18 Dy16 60.605(18) . .
O38 Dy18 Dy17 128.06(19) . .
O44 Dy18 Dy17 71.90(18) . .
O48 Dy18 Dy17 36.23(15) . .
O40 Dy18 Dy17 112.30(18) . .
O47 Dy18 Dy17 36.95(16) . .
O42 Dy18 Dy17 76.69(15) . .
O41 Dy18 Dy17 100.5(2) . .
N13 Dy18 Dy17 147.40(18) 2_676 .
Dy15 Dy18 Dy17 61.616(16) . .
Dy16 Dy18 Dy17 58.476(17) . .
O151 Cl1 Cl12 143(2) . .
O190 Cl12 Cl1 136(2) . .
C25 O3 Dy1 151.4(8) . .
Dy2 O8 Dy3 108.6(2) . .
Dy2 O8 Dy1 106.8(2) . .
Dy3 O8 Dy1 104.0(2) . .
C43 O9 Dy1 130.1(6) . .
Dy12 O10 Dy6 111.4(3) 2_666 .
Dy12 O10 Dy11 107.4(2) 2_666 2_666
Dy6 O10 Dy11 105.5(2) . 2_666
N3 O11 Dy11 121.0(6) . 2_666
N3 O11 Dy2 116.9(6) . .
Dy11 O11 Dy2 111.9(2) 2_666 .
N3 O12 Dy3 152.7(6) . .
N3 O12 Dy5 96.6(5) . .
Dy3 O12 Dy5 109.9(2) . .
C43 O13 Dy3 136.0(6) . .
N3 O14 Dy6 146.8(6) . .
N3 O14 Dy5 93.6(5) . .
Dy6 O14 Dy5 111.6(2) . .
C37 O15 Dy5 91.3(7) . .
C37 O16 Dy5 93.8(7) . .
Dy17 O17 Dy7 116.3(4) 2_666 .
Dy17 O17 Dy5 94.2(3) 2_666 .
Dy7 O17 Dy5 96.7(3) . .
C49 O20 Dy6 136.3(9) . .
Dy17 O22 Dy5 98.6(2) 2_666 .
Dy17 O22 Dy6 114.5(2) 2_666 .
Dy5 O22 Dy6 111.0(3) . .
Dy5 O25 Dy3 113.0(2) . .
Dy5 O25 Dy7 103.4(2) . .
Dy3 O25 Dy7 106.1(2) . .
C103 O26 Dy7 144.6(7) . .
C19 O27 Dy1 128.0(7) . .
Dy2 O28 Dy1 108.1(2) . .
Dy2 O28 Dy4 107.6(2) . .
Dy1 O28 Dy4 108.2(3) . .
Dy3 O29 Dy1 104.6(2) . .
Dy3 O29 Dy4 106.4(2) . .
Dy1 O29 Dy4 104.2(2) . .
Dy4 O30 Dy3 107.9(2) . .
Dy4 O30 Dy2 104.3(2) . .
Dy3 O30 Dy2 104.8(2) . .
Dy7 O32 Dy3 101.6(2) . .
Dy7 O32 Dy8 104.6(2) . .
Dy3 O32 Dy8 103.8(2) . .
C13 O33 Dy4 136.3(6) . .
Dy9 O34 Dy10 106.0(2) 2_666 2_666
Dy9 O34 Dy16 107.0(2) 2_666 .
Dy10 O34 Dy16 109.2(2) 2_666 .
C19 O35 Dy4 133.0(7) . .
C13 O36 Dy15 134.7(6) . .
C1 O37 Dy16 133.5(6) . .
C1 O38 Dy18 133.8(6) . .
C7 O40 Dy18 145.5(7) . .
Dy15 O42 Dy16 108.6(2) . .
Dy15 O42 Dy18 105.0(3) . .
Dy16 O42 Dy18 105.4(3) . .
C7 O43 Dy15 116.5(7) . .
C73 O44 Dy18 129.2(9) . .
Dy15 O47 Dy18 103.9(2) . .
Dy15 O47 Dy17 108.7(3) . .
Dy18 O47 Dy17 106.2(2) . .
Dy18 O48 Dy17 107.8(3) . .
Dy18 O48 Dy16 106.6(2) . .
Dy17 O48 Dy16 103.2(2) . .
C73 O50 Dy17 137.4(8) . .
Dy17 O51 Dy16 103.6(2) . .
Dy17 O51 Dy15 108.9(3) . .
Dy16 O51 Dy15 104.7(2) . .
C31 O52 Dy14 131.4(7) . .
N1 O53 Dy15 137.7(6) . .
N1 O53 Dy14 95.3(5) . .
Dy15 O53 Dy14 113.8(2) . .
Dy17 O54 Dy5 93.1(4) . 2_666
Dy17 O54 Dy7 107.5(4) . 2_666
Dy5 O54 Dy7 91.1(4) 2_666 2_666
N1 O55 Dy6 120.2(6) . 2_666
N1 O55 Dy17 127.8(6) . .
Dy6 O55 Dy17 110.7(2) 2_666 .
C97 O56 Dy14 95.3(7) . .
C97 O57 Dy14 93.0(7) . .
Dy8 O58 Dy4 134.3(3) . .
Dy8 O58 Dy14 103.0(2) . .
Dy4 O58 Dy14 102.9(2) . .
C31 O59 Dy8 138.3(6) . .
N1 O60 Dy13 146.0(6) . .
N1 O60 Dy14 95.4(5) . .
Dy13 O60 Dy14 106.5(2) . .
Dy8 O61 Dy14 108.4(2) . .
Dy8 O61 Dy13 108.9(2) . .
Dy14 O61 Dy13 108.2(2) . .
Dy9 O62 Dy13 105.9(2) . .
Dy9 O62 Dy8 104.1(2) . .
Dy13 O62 Dy8 103.7(2) . .
Dy9 O65 Dy7 108.3(2) . .
Dy9 O65 Dy8 109.7(2) . .
Dy7 O65 Dy8 108.0(2) . .
Dy9 O66 Dy16 103.4(2) . 2_666
Dy9 O66 Dy7 103.6(2) . .
Dy16 O66 Dy7 106.4(2) 2_666 .
Dy11 O67 Dy13 107.5(2) . .
Dy11 O67 Dy6 103.9(2) . 2_666
Dy13 O67 Dy6 106.0(2) . 2_666
C79 O68 Dy13 135.9(7) . .
Dy6 O69 Dy13 107.4(3) 2_666 .
Dy6 O69 Dy12 105.5(2) 2_666 .
Dy13 O69 Dy12 105.8(2) . .
C79 O72 Dy12 136.8(7) . .
Dy13 O73 Dy11 108.2(2) . .
Dy13 O73 Dy12 107.4(2) . .
Dy11 O73 Dy12 103.8(2) . .
Dy10 O74 Dy9 100.9(2) . .
Dy10 O74 Dy11 99.1(2) . .
Dy9 O74 Dy11 132.8(3) . .
N2 O76 Dy15 120.3(6) . 2_666
N2 O76 Dy4 123.6(6) . 2_666
Dy15 O76 Dy4 108.2(3) 2_666 2_666
N2 O77 Dy16 150.3(7) . 2_666
N2 O77 Dy10 98.0(6) . .
Dy16 O77 Dy10 109.3(3) 2_666 .
C85 O78 Dy9 136.1(6) . .
N2 O79 Dy2 144.2(6) . 2_666
N2 O79 Dy10 94.5(5) . .
Dy2 O79 Dy10 114.0(3) 2_666 .
C91 O80 Dy10 90.6(10) . .
Dy10 O81 Dy11 106.6(2) . .
Dy10 O81 Dy2 109.4(3) . 2_666
Dy11 O81 Dy2 110.1(2) . 2_666
C67 O82 Dy2 136.6(7) . 2_666
C67 O83 Dy11 141.0(7) . .
C61 O90 Dy12 132.3(9) . .
C61 O91 Dy11 142.8(10) . .
C91 O92 Dy10 100.9(9) . .
C55 O93 Dy10 94.9(6) . .
C55 O94 Dy10 92.2(7) . .
Dy4 O106 Dy14 108.5(2) . .
Dy4 O106 Dy15 112.2(3) . .
Dy14 O106 Dy15 110.0(2) . .
N5 O4N Dy9 130.4(9) . .
N5 O4N Dy13 124.9(9) . .
Dy9 O4N Dy13 104.4(3) . .
N8 O7N Dy8 113.3(9) . .
N8 O7N Dy3 138.3(9) . .
Dy8 O7N Dy3 106.9(3) . .
N11 O10N Dy16 126.5(9) . 2_666
N11 O10N Dy7 129.2(9) . .
Dy16 O10N Dy7 104.2(3) 2_666 .
O60 N1 O55 124.6(8) . .
O60 N1 O53 115.0(8) . .
O55 N1 O53 120.3(8) . .
O60 N1 Dy14 58.9(4) . .
O55 N1 Dy14 167.8(7) . .
O53 N1 Dy14 57.2(4) . .
O76 N2 O77 123.3(8) . .
O76 N2 O79 122.1(8) . .
O77 N2 O79 114.3(8) . .
O76 N2 Dy10 172.2(7) . .
O77 N2 Dy10 56.2(5) . .
O79 N2 Dy10 58.2(4) . .
O12 N3 O14 116.3(7) . .
O12 N3 O11 121.9(8) . .
O14 N3 O11 121.7(8) . .
O12 N3 Dy5 56.7(4) . .
O14 N3 Dy5 59.6(4) . .
O11 N3 Dy5 175.3(7) . .
N6 N5 O4N 177(2) . .
N9 N8 O7N 174(2) . .
N12 N11 O10N 178.9(19) . .
C6 N13 C5 116.5(9) . .
C6 N13 Dy18 118.4(7) . 2_676
C5 N13 Dy18 124.4(7) . 2_676
C12 N14 C11 118.0(14) . .
C17 N15 C18 115.1(14) . .
C24 N16 C23 119.3(16) . .
C29 N17 C30 118.1(12) . .
C36 N18 C35 117.1(13) . .
C42 N19 C41 119.7(6) . .
C48 N20 C47 119.0(8) . .
C48 N20 Dy1 116.2(6) . 2_665
C47 N20 Dy1 123.2(6) . 2_665
C53 N21 C54 117.8(18) . .
C59 N22 C60 115.9(14) . .
C65 N23 C66 119.3(7) . .
C72 N24 C71 115.1(16) . .
C78 N25 C77 119.3(7) . .
C84 N26 C83 115.4(13) . .
C90 N27 C89 115.8(11) . .
C95 N28 C96 118.9(17) . .
C101 N29 C102 117(2) . .
C107 N30 C108 112.8(13) . .
O38 C1 O37 124.0(9) . .
O38 C1 C2 118.2(8) . .
O37 C1 C2 117.7(9) . .
C3 C2 C6 119.0(10) . .
C3 C2 C1 122.5(9) . .
C6 C2 C1 118.3(9) . .
C2 C3 C4 118.1(11) . .
C2 C3 H3 120.9 . .
C4 C3 H3 120.9 . .
C5 C4 C3 119.6(12) . .
C5 C4 H4 120.2 . .
C3 C4 H4 120.2 . .
N13 C5 C4 122.7(11) . .
N13 C5 H5 118.6 . .
C4 C5 H5 118.6 . .
N13 C6 C2 124.0(10) . .
N13 C6 H6 118.0 . .
C2 C6 H6 118.0 . .
O40 C7 O43 123.9(9) . .
O40 C7 C8 117.3(9) . .
O43 C7 C8 118.8(9) . .
C9 C8 C12 119.1(10) . .
C9 C8 C7 119.1(11) . .
C12 C8 C7 121.7(9) . .
C8 C9 C10 117.5(13) . .
C8 C9 H9 121.3 . .
C10 C9 H9 121.3 . .
C11 C10 C9 116.8(15) . .
C11 C10 H10 121.6 . .
C9 C10 H10 121.6 . .
N14 C11 C10 124.1(15) . .
N14 C11 H11 117.9 . .
C10 C11 H11 117.9 . .
N14 C12 C8 124.2(12) . .
N14 C12 H12 117.9 . .
C8 C12 H12 117.9 . .
O33 C13 O36 127.1(9) . .
O33 C13 C14 116.9(10) . .
O36 C13 C14 115.9(10) . .
C18 C14 C15 117.9(13) . .
C18 C14 C13 122.3(13) . .
C15 C14 C13 119.4(14) . .
C16 C15 C14 119.0(16) . .
C16 C15 H15 120.5 . .
C14 C15 H15 120.5 . .
C15 C16 C17 117.9(15) . .
C15 C16 H16 121.0 . .
C17 C16 H16 121.0 . .
N15 C17 C16 126.5(13) . .
N15 C17 H17 116.7 . .
C16 C17 H17 116.7 . .
N15 C18 C14 123.5(15) . .
N15 C18 H18 118.2 . .
C14 C18 H18 118.2 . .
O35 C19 O27 127.9(10) . .
O35 C19 C20 117.5(11) . .
O27 C19 C20 114.7(11) . .
C21 C20 C24 119.6(14) . .
C21 C20 C19 122.2(15) . .
C24 C20 C19 118.2(14) . .
C22 C21 C20 116.0(17) . .
C22 C21 H21 122.0 . .
C20 C21 H21 122.0 . .
C21 C22 C23 122.5(17) . .
C21 C22 H22 118.8 . .
C23 C22 H22 118.8 . .
N16 C23 C22 122.8(15) . .
N16 C23 H23 118.6 . .
C22 C23 H23 118.6 . .
N16 C24 C20 119.5(16) . .
N16 C24 H24 120.2 . .
C20 C24 H24 120.2 . .
O2 C25 O3 120.7(12) . .
O2 C25 C26 119.5(11) . .
O3 C25 C26 119.8(11) . .
C27 C26 C30 118.2(13) . .
C27 C26 C25 123.3(11) . .
C30 C26 C25 118.5(12) . .
C26 C27 C28 120.3(13) . .
C26 C27 H27 119.9 . .
C28 C27 H27 119.9 . .
C27 C28 C29 117.9(17) . .
C27 C28 H28 121.1 . .
C29 C28 H28 121.1 . .
N17 C29 C28 122.8(16) . .
N17 C29 H29 118.6 . .
C28 C29 H29 118.6 . .
N17 C30 C26 122.6(13) . .
N17 C30 H30 118.7 . .
C26 C30 H30 118.7 . .
O52 C31 O59 126.6(9) . .
O52 C31 C32 115.8(9) . .
O59 C31 C32 117.6(9) . .
C36 C32 C33 116.8(11) . .
C36 C32 C31 122.1(10) . .
C33 C32 C31 121.1(10) . .
C34 C33 C32 122.5(13) . .
C34 C33 H33 118.7 . .
C32 C33 H33 118.7 . .
C35 C34 C33 118.4(15) . .
C35 C34 H34 120.8 . .
C33 C34 H34 120.8 . .
C34 C35 N18 121.4(12) . .
C34 C35 H35 119.3 . .
N18 C35 H35 119.3 . .
N18 C36 C32 123.5(13) . .
N18 C36 H36 118.3 . .
C32 C36 H36 118.3 . .
O15 C37 O16 121.8(10) . .
O15 C37 C38 120.8(10) . .
O16 C37 C38 117.2(10) . .
O15 C37 Dy5 63.5(6) . .
O16 C37 Dy5 59.7(6) . .
C38 C37 Dy5 164.9(9) . .
C39 C38 C42 119.0(6) . .
C39 C38 C37 121.5(8) . .
C42 C38 C37 119.5(8) . .
C40 C39 C38 119.4(6) . .
C40 C39 H39 120.3 . .
C38 C39 H39 120.3 . .
C39 C40 C41 120.6(7) . .
C39 C40 H40 119.7 . .
C41 C40 H40 119.7 . .
C40 C41 N19 119.7(6) . .
C40 C41 H41 120.1 . .
N19 C41 H41 120.1 . .
N19 C42 C38 121.1(7) . .
N19 C42 H42 119.5 . .
C38 C42 H42 119.5 . .
O9 C43 O13 124.1(8) . .
O9 C43 C44 118.1(8) . .
O13 C43 C44 117.8(8) . .
C45 C44 C48 117.7(9) . .
C45 C44 C43 124.4(8) . .
C48 C44 C43 117.9(9) . .
C46 C45 C44 120.6(9) . .
C46 C45 H45 119.7 . .
C44 C45 H45 119.7 . .
C45 C46 C47 117.2(10) . .
C45 C46 H46 121.4 . .
C47 C46 H46 121.4 . .
N20 C47 C46 122.1(9) . .
N20 C47 H47 118.9 . .
C46 C47 H47 118.9 . .
N20 C48 C44 123.3(10) . .
N20 C48 H48 118.4 . .
C44 C48 H48 118.4 . .
O20 C49 O125 122.7(18) . .
O20 C49 C50 116.2(17) . .
O125 C49 C50 121(2) . .
C51 C50 C54 118.9(19) . .
C51 C50 C49 121.3(16) . .
C54 C50 C49 119.8(17) . .
C52 C51 C50 126(2) . .
C52 C51 H51 116.9 . .
C50 C51 H51 116.9 . .
C51 C52 C53 111.4(19) . .
C51 C52 H52 124.3 . .
C53 C52 H52 124.3 . .
N21 C53 C52 127.4(19) . .
N21 C53 H53 116.3 . .
C52 C53 H53 116.3 . .
C50 C54 N21 118.2(18) . .
C50 C54 H54 120.9 . .
N21 C54 H54 120.9 . .
O94 C55 O93 120.5(10) . .
O94 C55 C56 121.3(11) . .
O93 C55 C56 118.1(10) . .
O94 C55 Dy10 62.5(6) . .
O93 C55 Dy10 58.1(5) . .
C56 C55 Dy10 172.9(10) . .
C57 C56 C60 115.5(14) . .
C57 C56 C55 122.3(13) . .
C60 C56 C55 121.1(12) . .
C56 C57 C58 119.6(18) . .
C56 C57 H57 120.2 . .
C58 C57 H57 120.2 . .
C57 C58 C59 113.9(18) . .
C57 C58 H58 123.0 . .
C59 C58 H58 123.0 . .
N22 C59 C58 129.7(19) . .
N22 C59 H59 115.1 . .
C58 C59 H59 115.1 . .
N22 C60 C56 123.3(13) . .
N22 C60 H60 118.4 . .
C56 C60 H60 118.4 . .
O91 C61 O90 122.5(13) . .
O91 C61 C62 118.8(14) . .
O90 C61 C62 118.5(14) . .
C66 C62 C63 121.1(7) . .
C66 C62 C61 117.9(11) . .
C63 C62 C61 120.2(11) . .
C62 C63 C64 119.4(7) . .
C62 C63 H63 120.3 . .
C64 C63 H63 120.3 . .
C65 C64 C63 119.5(7) . .
C65 C64 H64 120.3 . .
C63 C64 H64 120.3 . .
C64 C65 N23 121.0(7) . .
C64 C65 H65 119.5 . .
N23 C65 H65 119.5 . .
C62 C66 N23 119.7(7) . .
C62 C66 H66 120.1 . .
N23 C66 H66 120.1 . .
O83 C67 O82 127.3(9) . .
O83 C67 C68 117.2(9) . .
O82 C67 C68 115.5(9) . .
C72 C68 C69 116.4(12) . .
C72 C68 C67 122.1(10) . .
C69 C68 C67 121.4(11) . .
C70 C69 C68 123.1(16) . .
C70 C69 H69 118.5 . .
C68 C69 H69 118.5 . .
C69 C70 C71 116.1(17) . .
N24 C71 C70 123.9(17) . .
N24 C71 H71 118.1 . .
C70 C71 H71 118.1 . .
N24 C72 C68 124.9(14) . .
N24 C72 H72 117.6 . .
C68 C72 H72 117.6 . .
O44 C73 O50 128.0(12) . .
O44 C73 C74 115.9(11) . .
O50 C73 C74 116.1(11) . .
C78 C74 C75 119.3(7) . .
C78 C74 C73 120.2(10) . .
C75 C74 C73 119.7(10) . .
C76 C75 C74 119.8(7) . .
C76 C75 H75 120.1 . .
C74 C75 H75 120.1 . .
C77 C76 C75 120.6(7) . .
C77 C76 H76 119.7 . .
C75 C76 H76 119.7 . .
C76 C77 N25 119.6(7) . .
C76 C77 H77 120.2 . .
N25 C77 H77 120.2 . .
C74 C78 N25 121.4(7) . .
C74 C78 H78 119.3 . .
N25 C78 H78 119.3 . .
O72 C79 O68 127.1(9) . .
O72 C79 C80 115.3(9) . .
O68 C79 C80 117.5(9) . .
C81 C80 C84 119.7(11) . .
C81 C80 C79 120.8(11) . .
C84 C80 C79 119.4(10) . .
C80 C81 C82 116.3(14) . .
C80 C81 H81 121.8 . .
C82 C81 H81 121.8 . .
C83 C82 C81 121.6(14) . .
C83 C82 H82 119.2 . .
C81 C82 H82 119.2 . .
C82 C83 N26 122.1(14) . .
C82 C83 H83 118.9 . .
N26 C83 H83 118.9 . .
N26 C84 C80 124.5(13) . .
N26 C84 H84 117.7 . .
C80 C84 H84 117.7 . .
O75 C85 O78 124.4(9) . .
O75 C85 C86 119.2(9) . .
O78 C85 C86 116.4(9) . .
C87 C86 C90 118.4(10) . .
C87 C86 C85 121.9(10) . .
C90 C86 C85 119.7(10) . .
C86 C87 C88 118.9(11) . .
C86 C87 H87 120.5 . .
C88 C87 H87 120.5 . .
C89 C88 C87 119.1(13) . .
C89 C88 H88 120.5 . .
C87 C88 H88 120.5 . .
C88 C89 N27 125.4(12) . .
C88 C89 H89 117.3 . .
N27 C89 H89 117.3 . .
N27 C90 C86 122.2(12) . .
N27 C90 H90 118.9 . .
C86 C90 H90 118.9 . .
O80 C91 O92 117.4(15) . .
O80 C91 C92 126.6(17) . .
O92 C91 C92 115.8(16) . .
O80 C91 Dy10 64.9(9) . .
O92 C91 Dy10 52.8(7) . .
C92 C91 Dy10 168.5(14) . .
C96 C92 C93 116.3(16) . .
C96 C92 C91 124.2(18) . .
C93 C92 C91 118.2(16) . .
C92 C93 C94 115.2(17) . .
C92 C93 H93 122.4 . .
C94 C93 H93 122.4 . .
C95 C94 C93 120.0(18) . .
C95 C94 H94 120.0 . .
C93 C94 H94 120.0 . .
N28 C95 C94 124.5(17) . .
N28 C95 H95 117.8 . .
C94 C95 H95 117.8 . .
C92 C96 N28 124.8(18) . .
C92 C96 H96 117.6 . .
N28 C96 H96 117.6 . .
O56 C97 O57 119.7(12) . .
O56 C97 C98 122.6(13) . .
O57 C97 C98 117.6(14) . .
O56 C97 Dy14 59.1(6) . .
O57 C97 Dy14 60.8(6) . .
C98 C97 Dy14 172.0(11) . .
C99 C98 C102 114(2) . .
C99 C98 C97 118.2(18) . .
C102 C98 C97 127(2) . .
C98 C99 C100 122(2) . .
C98 C99 H99 119.1 . .
C100 C99 H99 119.1 . .
C99 C100 C101 112(2) . .
C99 C100 H100 123.9 . .
C101 C100 H100 123.9 . .
N29 C101 C100 128(2) . .
N29 C101 H101 116.2 . .
C100 C101 H101 116.2 . .
N29 C102 C98 127(3) . .
N29 C102 H102 116.6 . .
C98 C102 H102 116.6 . .
O23 C103 O26 123.4(11) . .
O23 C103 C104 118.8(11) . .
O26 C103 C104 117.7(11) . .
C105 C104 C108 117.2(13) . .
C105 C104 C103 123.1(11) . .
C108 C104 C103 119.6(12) . .
C104 C105 C106 122.3(15) . .
C104 C105 H105 118.8 . .
C106 C105 H105 118.8 . .
C107 C106 C105 115.5(16) . .
C107 C106 H106 122.3 . .
C105 C106 H106 122.3 . .
C106 C107 N30 126.6(16) . .
C106 C107 H107 116.7 . .
N30 C107 H107 116.7 . .
C104 C108 N30 125.1(15) . .
C104 C108 H108 117.5 . .
N30 C108 H108 117.5 . .

loop_
_geom_bond_atom_site_label_1
_geom_bond_atom_site_label_2
_geom_bond_distance
_geom_bond_site_symmetry_2
Dy1 O3 2.314(8) .
Dy1 O9 2.346(7) .
Dy1 O28 2.350(6) .
Dy1 O27 2.359(7) .
Dy1 O29 2.392(6) .
Dy1 O8 2.410(6) .
Dy1 O7 2.435(7) .
Dy1 N20 2.636(7) 2_665
Dy1 Dy3 3.7710(8) .
Dy1 Dy2 3.8039(8) .
Dy1 Dy4 3.8085(9) .
Dy2 O79 2.319(6) 2_666
Dy2 O8 2.328(6) .
Dy2 O82 2.348(7) 2_666
Dy2 O28 2.349(7) .
Dy2 O4 2.375(7) .
Dy2 O30 2.432(6) .
Dy2 O11 2.445(7) .
Dy2 O81 2.568(7) 2_666
Dy2 Dy4 3.7917(9) .
Dy2 Dy3 3.8205(8) .
Dy2 Dy10 3.9966(7) 2_666
Dy3 O25 2.350(6) .
Dy3 O12 2.351(6) .
Dy3 O29 2.373(6) .
Dy3 O8 2.377(6) .
Dy3 O30 2.390(6) .
Dy3 O13 2.393(6) .
Dy3 O7N 2.399(8) .
Dy3 O32 2.429(6) .
Dy3 Dy7 3.7581(8) .
Dy4 O35 2.345(7) .
Dy4 O106 2.345(6) .
Dy4 O28 2.351(7) .
Dy4 O30 2.371(7) .
Dy4 O29 2.433(6) .
Dy4 O76 2.457(6) 2_666
Dy4 O58 2.470(6) .
Dy4 O33 2.486(7) .
Dy4 Dy14 3.8643(8) .
Dy5 O25 2.310(6) .
Dy5 O22 2.356(7) .
Dy5 O21 2.381(10) .
Dy5 O12 2.395(6) .
Dy5 O16 2.442(8) .
Dy5 O17 2.450(7) .
Dy5 O54 2.456(10) 2_666
Dy5 O14 2.459(6) .
Dy5 O15 2.529(8) .
Dy5 C37 2.824(10) .
Dy5 N3 2.845(8) .
Dy5 Dy17 3.5542(8) 2_666
Dy6 O14 2.330(6) .
Dy6 O10 2.334(6) .
Dy6 O20 2.340(9) .
Dy6 O69 2.362(6) 2_666
Dy6 O67 2.393(6) 2_666
Dy6 O55 2.422(6) 2_666
Dy6 O1 2.448(8) .
Dy6 O22 2.449(6) .
Dy6 Dy11 3.7496(10) 2_666
Dy6 Dy13 3.8113(7) 2_666
Dy6 Dy12 3.8295(10) 2_666
Dy7 O26 2.331(7) .
Dy7 O25 2.353(6) .
Dy7 O65 2.365(6) .
Dy7 O32 2.419(6) .
Dy7 O17 2.446(7) .
Dy7 O66 2.450(6) .
Dy7 O10N 2.494(7) .
Dy7 O54 2.664(12) 2_666
Dy7 Dy9 3.8142(8) .
Dy8 O61 2.359(6) .
Dy8 O7N 2.371(7) .
Dy8 O65 2.386(6) .
Dy8 O63 2.420(7) .
Dy8 O58 2.423(6) .
Dy8 O32 2.440(7) .
Dy8 O59 2.469(7) .
Dy8 O62 2.504(6) .
Dy8 Dy14 3.8303(10) .
Dy9 O78 2.326(6) .
Dy9 O65 2.339(6) .
Dy9 O34 2.341(6) 2_666
Dy9 O62 2.396(6) .
Dy9 O66 2.404(6) .
Dy9 O4N 2.413(7) .
Dy9 O74 2.440(6) .
Dy9 Dy10 3.7470(8) .
Dy9 Dy16 3.7901(8) 2_666
Dy9 Dy13 3.8463(10) .
Dy10 O81 2.325(6) .
Dy10 O92 2.349(9) .
Dy10 O34 2.352(6) 2_666
Dy10 O77 2.407(7) .
Dy10 O74 2.421(6) .
Dy10 O93 2.429(8) .
Dy10 O79 2.447(7) .
Dy10 O94 2.530(8) .
Dy10 O80 2.622(10) .
Dy10 C55 2.851(11) .
Dy10 N2 2.869(9) .
Dy10 C91 2.896(16) .
Dy11 O91 2.321(10) .
Dy11 O81 2.340(7) .
Dy11 O67 2.368(6) .
Dy11 O73 2.376(6) .
Dy11 O10 2.377(7) 2_666
Dy11 O11 2.412(6) 2_666
Dy11 O83 2.447(7) .
Dy11 O74 2.495(6) .
Dy11 Dy6 3.7496(10) 2_666
Dy11 Dy12 3.7706(9) .
Dy11 Dy13 3.8310(8) .
Dy12 O90 2.296(10) .
Dy12 O10 2.303(7) 2_666
Dy12 O72 2.311(8) .
Dy12 O73 2.415(7) .
Dy12 O70 2.418(10) .
Dy12 O85 2.426(9) .
Dy12 O69 2.449(7) .
Dy12 O84 2.516(11) .
Dy12 Dy6 3.8295(10) 2_666
Dy12 Dy13 3.8421(9) .
Dy13 O60 2.347(6) .
Dy13 O73 2.353(6) .
Dy13 O69 2.368(7) .
Dy13 O67 2.381(6) .
Dy13 O68 2.384(7) .
Dy13 O61 2.406(6) .
Dy13 O62 2.423(6) .
Dy13 O4N 2.455(7) .
Dy13 Dy6 3.8113(7) 2_666
Dy14 O52 2.293(7) .
Dy14 O61 2.363(6) .
Dy14 O106 2.415(6) .
Dy14 O49 2.425(7) .
Dy14 O53 2.428(6) .
Dy14 O60 2.472(6) .
Dy14 O58 2.473(7) .
Dy14 O56 2.478(7) .
Dy14 O57 2.515(8) .
Dy14 N1 2.875(9) .
Dy14 C97 2.876(13) .
Dy15 O53 2.306(6) .
Dy15 O42 2.322(6) .
Dy15 O36 2.354(7) .
Dy15 O47 2.379(6) .
Dy15 O43 2.389(7) .
Dy15 O51 2.418(6) .
Dy15 O106 2.428(6) .
Dy15 O76 2.436(7) 2_666
Dy15 Dy18 3.7467(7) .
Dy15 Dy16 3.8020(9) .
Dy15 Dy17 3.8723(9) .
Dy16 O77 2.315(6) 2_666
Dy16 O42 2.360(7) .
Dy16 O37 2.370(6) .
Dy16 O48 2.372(7) .
Dy16 O34 2.373(7) .
Dy16 O51 2.384(6) .
Dy16 O66 2.425(6) 2_666
Dy16 N10 2.451(7) 2_666
Dy16 O10N 2.451(7) 2_666
Dy16 Dy17 3.7129(8) .
Dy16 Dy18 3.7881(8) .
Dy16 Dy9 3.7901(8) 2_666
Dy17 O22 2.333(6) 2_666
Dy17 O51 2.340(6) .
Dy17 O50 2.367(8) .
Dy17 O48 2.367(6) .
Dy17 O47 2.387(6) .
Dy17 O17 2.401(8) 2_666
Dy17 O54 2.441(10) .
Dy17 O55 2.470(6) .
Dy17 Dy5 3.5542(8) 2_666
Dy17 Dy18 3.8132(8) .
Dy18 O38 2.339(7) .
Dy18 O44 2.344(7) .
Dy18 O48 2.352(6) .
Dy18 O40 2.356(7) .
Dy18 O47 2.380(6) .
Dy18 O42 2.401(7) .
Dy18 O41 2.424(8) .
Dy18 N13 2.599(8) 2_676
Cl1 O151 1.24(4) .
Cl1 Cl12 1.914(18) .
Cl12 O190 1.22(4) .
O2 C25 1.258(15) .
O3 C25 1.269(14) .
O9 C43 1.263(11) .
O10 Dy12 2.303(6) 2_666
O10 Dy11 2.377(7) 2_666
O11 N3 1.287(10) .
O11 Dy11 2.412(6) 2_666
O12 N3 1.284(11) .
O13 C43 1.272(11) .
O14 N3 1.285(11) .
O15 C37 1.200(14) .
O16 C37 1.265(14) .
O17 Dy17 2.401(8) 2_666
O20 C49 1.25(2) .
O22 Dy17 2.333(6) 2_666
O23 C103 1.219(17) .
O26 C103 1.236(13) .
O27 C19 1.262(13) .
O33 C13 1.248(12) .
O34 Dy9 2.341(6) 2_666
O34 Dy10 2.352(6) 2_666
O35 C19 1.209(13) .
O36 C13 1.275(11) .
O37 C1 1.268(11) .
O38 C1 1.264(12) .
O40 C7 1.265(13) .
O43 C7 1.277(12) .
O44 C73 1.211(15) .
O50 C73 1.251(15) .
O52 C31 1.258(12) .
O53 N1 1.330(11) .
O54 Dy5 2.456(10) 2_666
O54 Dy7 2.664(12) 2_666
O55 N1 1.268(11) .
O55 Dy6 2.422(6) 2_666
O56 C97 1.248(14) .
O57 C97 1.269(13) .
O59 C31 1.258(13) .
O60 N1 1.252(11) .
O66 Dy16 2.425(6) 2_666
O67 Dy6 2.393(6) 2_666
O68 C79 1.244(13) .
O69 Dy6 2.362(6) 2_666
O72 C79 1.240(13) .
O75 C85 1.253(13) .
O76 N2 1.259(11) .
O76 Dy15 2.436(7) 2_666
O76 Dy4 2.457(6) 2_666
O77 N2 1.263(11) .
O77 Dy16 2.315(6) 2_666
O78 C85 1.260(12) .
O79 N2 1.317(11) .
O79 Dy2 2.319(6) 2_666
O80 C91 1.20(2) .
O81 Dy2 2.568(6) 2_666
O82 C67 1.228(12) .
O82 Dy2 2.348(7) 2_666
O83 C67 1.216(12) .
O90 C61 1.294(19) .
O91 C61 1.241(19) .
O92 C91 1.31(2) .
O93 C55 1.299(14) .
O94 C55 1.221(14) .
O125 C49 1.294(10) .
O128 O197 1.22(6) .
O4N N5 1.223(17) .
O7N N8 1.220(8) .
O10N N11 1.227(17) .
O10N Dy16 2.451(7) 2_666
N5 N6 1.13(2) .
N8 N9 1.199(8) .
N11 N12 1.11(2) .
N13 C6 1.331(13) .
N13 C5 1.351(15) .
N13 Dy18 2.599(8) 2_676
N14 C12 1.256(17) .
N14 C11 1.36(2) .
N15 C17 1.33(2) .
N15 C18 1.369(18) .
N16 C24 1.331(19) .
N16 C23 1.35(2) .
N17 C29 1.33(2) .
N17 C30 1.36(2) .
N18 C36 1.323(17) .
N18 C35 1.44(2) .
N19 C42 1.364(8) .
N19 C41 1.391(8) .
N20 C48 1.319(13) .
N20 C47 1.321(13) .
N20 Dy1 2.636(7) 2_665
N21 C53 1.378(10) .
N21 C54 1.400(10) .
N22 C59 1.17(2) .
N22 C60 1.342(18) .
N23 C65 1.389(8) .
N23 C66 1.394(8) .
N24 C72 1.340(18) .
N24 C71 1.36(2) .
N25 C78 1.389(8) .
N25 C77 1.396(8) .
N26 C84 1.322(16) .
N26 C83 1.38(2) .
N27 C90 1.346(14) .
N27 C89 1.358(19) .
N28 C95 1.22(2) .
N28 C96 1.37(2) .
N29 C101 1.21(3) .
N29 C102 1.30(3) .
N30 C107 1.35(2) .
N30 C108 1.375(16) .
C1 C2 1.492(14) .
C2 C3 1.352(16) .
C2 C6 1.383(14) .
C3 C4 1.396(15) .
C3 H3 0.9300 .
C4 C5 1.363(16) .
C4 H4 0.9300 .
C5 H5 0.9300 .
C6 H6 0.9300 .
C7 C8 1.486(14) .
C8 C9 1.382(16) .
C8 C12 1.397(16) .
C9 C10 1.42(2) .
C9 H9 0.9300 .
C10 C11 1.37(2) .
C10 H10 0.9300 .
C11 H11 0.9300 .
C12 H12 0.9300 .
C13 C14 1.480(16) .
C14 C18 1.40(2) .
C14 C15 1.45(2) .
C15 C16 1.336(19) .
C15 H15 0.9300 .
C16 C17 1.42(2) .
C16 H16 0.9300 .
C17 H17 0.9300 .
C18 H18 0.9300 .
C19 C20 1.528(18) .
C20 C21 1.46(2) .
C20 C24 1.47(2) .
C21 C22 1.32(2) .
C21 H21 0.9300 .
C22 C23 1.40(2) .
C22 H22 0.9300 .
C23 H23 0.9300 .
C24 H24 0.9300 .
C25 C26 1.499(18) .
C26 C27 1.379(17) .
C26 C30 1.404(17) .
C27 C28 1.38(2) .
C27 H27 0.9300 .
C28 C29 1.42(2) .
C28 H28 0.9300 .
C29 H29 0.9300 .
C30 H30 0.9300 .
C31 C32 1.477(13) .
C32 C36 1.369(15) .
C32 C33 1.405(16) .
C33 C34 1.343(17) .
C33 H33 0.9300 .
C34 C35 1.34(2) .
C34 H34 0.9300 .
C35 H35 0.9300 .
C36 H36 0.9300 .
C37 C38 1.474(13) .
C38 C39 1.396(8) .
C38 C42 1.399(8) .
C39 C40 1.385(8) .
C39 H39 0.9300 .
C40 C41 1.389(8) .
C40 H40 0.9300 .
C41 H41 0.9300 .
C42 H42 0.9300 .
C43 C44 1.494(12) .
C44 C45 1.379(14) .
C44 C48 1.417(13) .
C45 C46 1.370(14) .
C45 H45 0.9300 .
C46 C47 1.455(14) .
C46 H46 0.9300 .
C47 H47 0.9300 .
C48 H48 0.9300 .
C49 C50 1.54(3) .
C50 C51 1.387(10) .
C50 C54 1.393(10) .
C51 C52 1.371(10) .
C51 H51 0.9300 .
C52 C53 1.381(10) .
C52 H52 0.9300 .
C53 H53 0.9300 .
C54 H54 0.9300 .
C55 C56 1.470(16) .
C56 C57 1.35(2) .
C56 C60 1.403(18) .
C57 C58 1.40(2) .
C57 H57 0.9300 .
C58 C59 1.41(3) .
C58 H58 0.9300 .
C59 H59 0.9300 .
C60 H60 0.9300 .
C61 C62 1.475(16) .
C62 C66 1.381(8) .
C62 C63 1.386(8) .
C63 C64 1.397(8) .
C63 H63 0.9300 .
C64 C65 1.383(8) .
C64 H64 0.9300 .
C65 H65 0.9300 .
C66 H66 0.9300 .
C67 C68 1.495(14) .
C68 C72 1.376(18) .
C68 C69 1.391(17) .
C69 C70 1.32(2) .
C69 H69 0.9300 .
C70 C71 1.42(3) .
C71 H71 0.9300 .
C72 H72 0.9300 .
C73 C74 1.500(16) .
C74 C78 1.381(8) .
C74 C75 1.395(8) .
C75 C76 1.391(8) .
C75 H75 0.9300 .
C76 C77 1.389(8) .
C76 H76 0.9300 .
C77 H77 0.9300 .
C78 H78 0.9300 .
C79 C80 1.544(14) .
C80 C81 1.333(17) .
C80 C84 1.383(17) .
C81 C82 1.415(19) .
C81 H81 0.9300 .
C82 C83 1.32(2) .
C82 H82 0.9300 .
C83 H83 0.9300 .
C84 H84 0.9300 .
C85 C86 1.505(13) .
C86 C87 1.368(16) .
C86 C90 1.416(15) .
C87 C88 1.388(16) .
C87 H87 0.9300 .
C88 C89 1.32(2) .
C88 H88 0.9300 .
C89 H89 0.9300 .
C90 H90 0.9300 .
C91 C92 1.46(2) .
C92 C96 1.29(2) .
C92 C93 1.43(3) .
C93 C94 1.43(2) .
C93 H93 0.9300 .
C94 C95 1.30(2) .
C94 H94 0.9300 .
C95 H95 0.9300 .
C96 H96 0.9300 .
C97 C98 1.47(3) .
C98 C99 1.36(3) .
C98 C102 1.40(3) .
C99 C100 1.41(3) .
C99 H99 0.9300 .
C100 C101 1.45(3) .
C100 H100 0.9300 .
C101 H101 0.9300 .
C102 H102 0.9300 .
C103 C104 1.497(15) .
C104 C105 1.32(2) .
C104 C108 1.359(17) .
C105 C106 1.40(2) .
C105 H105 0.9300 .
C106 C107 1.337(10) .
C106 H106 0.9300 .
C107 H107 0.9300 .
C108 H108 0.9300 .
O180 O161 1.06(4) .
